data_4063600
loop_
_publ_author_name
'Sues, Peter E.'
'Lough, Alan J.'
'Morris, Robert H.'

_publ_section_title
;
 Stereoelectronic Factors in Iron Catalysis: Synthesis and
 Characterization of Aryl-Substituted Iron(II) Carbonyl P--N--N--P
 Complexes and Their Use in the Asymmetric Transfer Hydrogenation of
 Ketones
;
_journal_issue 16
_journal_name_full Organometallics
_journal_page_first 4418
_journal_paper_doi 10.1021/om2005172
_journal_volume 30
_journal_year 2011
_chemical_absolute_configuration rmad
_chemical_formula_moiety 'C50 H52 Fe N4 P2, 2(C24 H20 B), C2 H3 N'
_chemical_formula_sum 'C100 H95 B2 Fe N5 P2'
_chemical_formula_weight 1506.22
_chemical_name_systematic
; 
 ? 
;
_space_group_IT_number 1
_symmetry_cell_setting triclinic
_symmetry_space_group_name_Hall 'P 1'
_symmetry_space_group_name_H-M 'P 1'
_atom_sites_solution_hydrogens geom
_atom_sites_solution_primary direct
_atom_sites_solution_secondary difmap
_audit_creation_method SHELXL-97
_cell_angle_alpha 101.60(3)
_cell_angle_beta 104.57(3)
_cell_angle_gamma 118.80(3)
_cell_formula_units_Z 4
_cell_length_a 21.887(4)
_cell_length_b 22.196(4)
_cell_length_c 22.358(5)
_cell_measurement_reflns_used 100130
_cell_measurement_temperature 150(1)
_cell_measurement_theta_max 27.5
_cell_measurement_theta_min 2.6
_cell_volume 8521(6)
_computing_cell_refinement 'Denzo-SMN (Otwinowski & Minor, 1997)'
_computing_data_collection 'Collect (Nonius B.V., 1997-2002)'
_computing_data_reduction Denzo-SMN
_computing_molecular_graphics 'PLATON (Spek, 2009)'
_computing_publication_material 'SHELXTL V6.1'
_computing_structure_refinement 'SHELXTL V6.1 (Sheldrick, 2008)'
_computing_structure_solution 'SIR-92 (Altomare et al., 1994)'
_diffrn_ambient_temperature 150(1)
_diffrn_detector_area_resol_mean 9
_diffrn_measured_fraction_theta_full 0.988
_diffrn_measured_fraction_theta_max 0.988
_diffrn_measurement_device_type 'Nonius KappaCCD'
_diffrn_measurement_method '\f scans and \w scans with \k offsets'
_diffrn_radiation_monochromator graphite
_diffrn_radiation_source 'fine-focus sealed tube'
_diffrn_radiation_type MoK\a
_diffrn_radiation_wavelength 0.71073
_diffrn_reflns_av_R_equivalents 0.0770
_diffrn_reflns_av_sigmaI/netI 0.1469
_diffrn_reflns_limit_h_max 28
_diffrn_reflns_limit_h_min -28
_diffrn_reflns_limit_k_max 28
_diffrn_reflns_limit_k_min -28
_diffrn_reflns_limit_l_max 29
_diffrn_reflns_limit_l_min -28
_diffrn_reflns_number 100130
_diffrn_reflns_theta_full 27.49
_diffrn_reflns_theta_max 27.49
_diffrn_reflns_theta_min 2.64
_exptl_absorpt_coefficient_mu 0.264
_exptl_absorpt_correction_T_max 0.992
_exptl_absorpt_correction_T_min 0.760
_exptl_absorpt_correction_type multi-scan
_exptl_absorpt_process_details
;
multi-scan from symmetry-related measurements 
 Sortav (Blessing 1995)
;
_exptl_crystal_colour red
_exptl_crystal_density_diffrn 1.174
_exptl_crystal_density_method 'not measured'
_exptl_crystal_description block
_exptl_crystal_F_000 3184
_exptl_crystal_size_max 0.18
_exptl_crystal_size_mid 0.12
_exptl_crystal_size_min 0.12
_platon_squeeze_details
;
During the 
refinement of the structure, electron density peaks were located 
that were believed to be highly disordered 
solvent molecules (possibly Ether/Acetonitrile/methanol). Attempts 
made to model the solvent molecule were not successful. 
The SQUEEZE option in PLATON (Spek, 2009) indicated there was a 
large solvent cavity. In the final cycles of refinement, 
this contribution to the 
electron density was removed from the observed data. The 
density, the F(000) value, the molecular weight and the formula are 
given without taking into account the results obtained with the 
SQUEEZE option PLATON (Spek, 2009). Similar treatments of disordered 
solvent molecules were carried out by St\"ahler et al. (2001), 
Cox et al. (2003), Mohamed et al. (2003) and Athimoolam et al. (2005). 
References: 
  
Spek, A. L. (2003). J. Appl. Cryst. 36, 7-13 
  
Athimoolam, S., Kumar, J., Ramakrishnan, V. & Rajaram, R.K. (2005). 
Acta Cryst. E61, m2014-m2017. 
  
Cox, J.P., Kumarasammy, Y., Nahar, L., Sarkar D.S. & Shoeb, M. 
(2003). Acta Cryst. E59, o975-o977. 
  
Mohamed, A.A., Krause Bauer, A.J., Bruce, E.A. & Bruce M.R.M. 
(2003). Acta Cryst. C59, m84-m86. 
  
St\"ahler, R., N\"ather, C. & Bensch, W. (2001). Acta Cryst. 
C57, 26-27. 

;
_refine_diff_density_max 0.686
_refine_diff_density_min -0.538
_refine_diff_density_rms 0.077
_refine_ls_abs_structure_details 'Flack H D (1983), Acta Cryst. A39, 876-881'
_refine_ls_abs_structure_Flack 0.086(17)
_refine_ls_extinction_method none
_refine_ls_goodness_of_fit_ref 0.966
_refine_ls_hydrogen_treatment constr
_refine_ls_matrix_type full
_refine_ls_number_parameters 3928
_refine_ls_number_reflns 63043
_refine_ls_number_restraints 3
_refine_ls_restrained_S_all 0.966
_refine_ls_R_factor_all 0.1473
_refine_ls_R_factor_gt 0.0725
_refine_ls_shift/su_max 0.002
_refine_ls_shift/su_mean 0.000
_refine_ls_structure_factor_coef Fsqd
_refine_ls_weighting_details 'calc w=1/[\s^2^(Fo^2^)+(0.0845P)^2^] where P=(Fo^2^+2Fc^2^)/3'
_refine_ls_weighting_scheme calc
_refine_ls_wR_factor_gt 0.1589
_refine_ls_wR_factor_ref 0.1872
_reflns_number_gt 34879
_reflns_number_total 63043
_reflns_threshold_expression I>2\s(I)
_cod_data_source_file om2005172_si_002.cif
_cod_data_source_block 3b
_cod_depositor_comments
;
The following automatic conversions were performed:

'_symmetry_cell_setting' value 'Triclinic' changed to 'triclinic'
according to the built-in table from CIF Core dictionary named
'cif_core.dic' version 2.4.1 from 2010-06-29.

Automatic conversion script
Id: cif_fix_values 1715 2011-07-08 13:25:40Z adriana 
;
_cod_original_cell_volume 8521(3)
_cod_database_code 4063600

loop_
_symmetry_equiv_pos_as_xyz
'x, y, z'

loop_
_atom_site_label
_atom_site_type_symbol
_atom_site_fract_x
_atom_site_fract_y
_atom_site_fract_z
_atom_site_U_iso_or_equiv
_atom_site_adp_type
_atom_site_occupancy
_atom_site_symmetry_multiplicity
_atom_site_calc_flag
_atom_site_refinement_flags
B1 B 1.3197(6) 1.0577(6) 1.2564(5) 0.0250(16) Uani 1 1 d .
B2 B 0.6785(6) 1.0705(5) 0.6405(5) 0.0250(16) Uani 1 1 d .
B1A B 0.3737(6) 0.4519(6) 0.5647(5) 0.026(2) Uani 1 1 d .
B2A B 0.5680(6) 0.7891(6) 1.0607(5) 0.030(2) Uani 1 1 d .
B1B B 0.2616(6) 1.2675(6) 0.9430(5) 0.027(2) Uani 1 1 d .
B2B B -0.0254(7) 0.5856(6) 0.7531(5) 0.039(3) Uani 1 1 d .
B1C B -0.1327(6) 0.3966(6) 1.1339(5) 0.030(2) Uani 1 1 d .
B2C B -0.0753(7) -0.2029(7) 0.4461(5) 0.039(2) Uani 1 1 d .
Fe1 Fe -0.03804(6) 0.21912(6) 0.50148(5) 0.0218(3) Uani 1 1 d .
Fe1A Fe 0.43297(6) 1.07097(6) 0.80667(5) 0.0221(3) Uani 1 1 d .
Fe1B Fe 0.81089(6) 0.78575(6) 0.89302(5) 0.0212(3) Uani 1 1 d .
Fe1C Fe 0.28740(6) 0.63946(6) 1.20359(5) 0.0207(3) Uani 1 1 d .
P1 P -0.16612(12) 0.12818(12) 0.43945(10) 0.0227(5) Uani 1 1 d .
P2 P 0.01600(12) 0.27596(12) 0.43578(10) 0.0224(5) Uani 1 1 d .
P1A P 0.48360(13) 1.00111(13) 0.80906(10) 0.0244(5) Uani 1 1 d .
P2A P 0.33357(13) 1.02587(12) 0.83892(10) 0.0232(5) Uani 1 1 d .
P1B P 0.91133(12) 0.82969(12) 0.86120(10) 0.0216(5) Uani 1 1 d .
P2B P 0.76112(13) 0.85675(12) 0.89166(10) 0.0231(5) Uani 1 1 d .
P1C P 0.23175(12) 0.58032(12) 1.26748(10) 0.0222(5) Uani 1 1 d .
P2C P 0.41512(12) 0.73024(12) 1.26546(10) 0.0211(5) Uani 1 1 d .
N1 N -0.0613(4) 0.1928(4) 0.5761(3) 0.0244(16) Uani 1 1 d .
N2 N 0.0674(4) 0.2848(4) 0.5701(3) 0.0284(17) Uani 1 1 d .
N3 N -0.0145(4) 0.1458(4) 0.4777(3) 0.0236(16) Uani 1 1 d .
N4 N -0.0536(4) 0.2957(4) 0.5302(3) 0.0200(15) Uani 1 1 d .
N1A N 0.5140(4) 1.1302(4) 0.7787(3) 0.0193(15) Uani 1 1 d .
N2A N 0.4088(4) 1.1435(4) 0.7963(3) 0.0206(15) Uani 1 1 d .
N3A N 0.4988(4) 1.1348(4) 0.8987(3) 0.0258(17) Uani 1 1 d .
N4A N 0.3642(4) 1.0119(4) 0.7132(3) 0.0250(17) Uani 1 1 d .
N1B N 0.8256(4) 0.7053(4) 0.8924(3) 0.0250(16) Uani 1 1 d .
N2B N 0.7370(4) 0.7358(4) 0.9301(3) 0.0238(16) Uani 1 1 d .
N3B N 0.7403(4) 0.7223(4) 0.8008(3) 0.0185(15) Uani 1 1 d .
N4B N 0.8811(4) 0.8415(4) 0.9846(3) 0.0251(16) Uani 1 1 d .
N1C N 0.1856(4) 0.5685(4) 1.1315(3) 0.0194(15) Uani 1 1 d .
N2C N 0.3088(4) 0.6755(4) 1.1329(3) 0.0241(15) Uani 1 1 d .
N3C N 0.3118(4) 0.5672(4) 1.1767(3) 0.0246(16) Uani 1 1 d .
N4C N 0.2623(4) 0.7093(4) 1.2282(3) 0.0224(16) Uani 1 1 d .
N5 N 0.2022(6) -0.1351(6) 0.4242(5) 0.071(3) Uani 1 1 d .
N6 N 0.3246(5) 1.1150(6) 0.5647(5) 0.064(3) Uani 1 1 d .
N7 N 1.0374(8) 0.9851(7) 1.2762(6) 0.098(4) Uani 1 1 d .
N8 N 0.9307(6) 0.7472(6) 1.1467(5) 0.074(3) Uani 1 1 d .
C1 C -0.2342(5) 0.1461(5) 0.3971(4) 0.0208(19) Uani 1 1 d .
C2 C -0.2070(5) 0.2146(5) 0.3931(4) 0.031(2) Uani 1 1 d .
H2A H -0.1533 0.2490 0.4106 0.037 Uiso 1 1 calc R
C3 C -0.2512(5) 0.2364(5) 0.3660(4) 0.033(2) Uani 1 1 d .
H3A H -0.2282 0.2849 0.3653 0.039 Uiso 1 1 calc R
C4 C -0.3274(6) 0.1901(5) 0.3400(4) 0.032(2) Uani 1 1 d .
H4A H -0.3590 0.2050 0.3207 0.039 Uiso 1 1 calc R
C5 C -0.3589(5) 0.1191(6) 0.3420(4) 0.036(2) Uani 1 1 d .
H5A H -0.4129 0.0856 0.3237 0.043 Uiso 1 1 calc R
C6 C -0.3130(5) 0.0960(5) 0.3703(4) 0.025(2) Uani 1 1 d .
C7 C -0.3526(4) 0.0190(5) 0.3727(4) 0.030(2) Uani 1 1 d .
H7C H -0.3142 0.0102 0.3937 0.045 Uiso 1 1 calc R
H7D H -0.3858 -0.0184 0.3271 0.045 Uiso 1 1 calc R
H7E H -0.3832 0.0155 0.3987 0.045 Uiso 1 1 calc R
C8 C -0.1888(5) 0.0394(5) 0.3868(4) 0.028(2) Uani 1 1 d .
C9 C -0.1773(5) -0.0047(5) 0.4255(5) 0.0368(17) Uani 1 1 d .
H9A H -0.1617 0.0121 0.4725 0.044 Uiso 1 1 calc R
C10 C -0.1901(7) -0.0691(7) 0.3901(8) 0.076(4) Uani 1 1 d .
H10A H -0.1847 -0.0991 0.4130 0.091 Uiso 1 1 calc R
C11 C -0.2104(6) -0.0937(7) 0.3231(7) 0.061(4) Uani 1 1 d .
H11A H -0.2175 -0.1393 0.3011 0.073 Uiso 1 1 calc R
C12 C -0.2215(5) -0.0522(6) 0.2844(5) 0.064(4) Uani 1 1 d .
H12A H -0.2346 -0.0683 0.2377 0.077 Uiso 1 1 calc R
C13 C -0.2121(5) 0.0102(6) 0.3188(5) 0.038(2) Uani 1 1 d .
C14 C -0.2267(6) 0.0477(6) 0.2781(5) 0.064(4) Uani 1 1 d .
H14A H -0.2432 0.0186 0.2312 0.096 Uiso 1 1 calc R
H14B H -0.1800 0.0968 0.2919 0.096 Uiso 1 1 calc R
H14C H -0.2669 0.0535 0.2834 0.096 Uiso 1 1 calc R
C15 C -0.1973(5) 0.1073(5) 0.5086(4) 0.028(2) Uani 1 1 d .
H15A H -0.2318 0.1232 0.5124 0.034 Uiso 1 1 calc R
H15B H -0.2253 0.0532 0.4982 0.034 Uiso 1 1 calc R
C16 C -0.1290(5) 0.1476(5) 0.5725(4) 0.0259(19) Uani 1 1 d .
H16A H -0.1350 0.1402 0.6116 0.031 Uiso 1 1 calc R
C17 C 0.0033(3) 0.2439(4) 0.6438(3) 0.0255(14) Uani 1 1 d .
H17A H 0.0011 0.2881 0.6585 0.031 Uiso 1 1 calc R
C18 C -0.0033(5) 0.2106(5) 0.6975(4) 0.0231(18) Uani 1 1 d .
C19 C -0.0365(5) 0.2269(4) 0.7370(4) 0.031(2) Uani 1 1 d .
H19A H -0.0530 0.2586 0.7313 0.037 Uiso 1 1 calc R
C20 C -0.0460(5) 0.1962(5) 0.7861(4) 0.035(2) Uani 1 1 d .
H20A H -0.0683 0.2078 0.8140 0.042 Uiso 1 1 calc R
C21 C -0.0230(5) 0.1499(5) 0.7933(4) 0.041(2) Uani 1 1 d .
H21A H -0.0301 0.1287 0.8259 0.049 Uiso 1 1 calc R
C22 C 0.0106(4) 0.1334(4) 0.7534(4) 0.042(2) Uani 1 1 d .
H22A H 0.0274 0.1019 0.7595 0.050 Uiso 1 1 calc R
C23 C 0.0197(5) 0.1630(5) 0.7046(4) 0.036(2) Uani 1 1 d .
H23A H 0.0414 0.1508 0.6764 0.043 Uiso 1 1 calc R
C24 C 0.0785(4) 0.2720(4) 0.6349(3) 0.0252(15) Uani 1 1 d .
H24A H 0.0869 0.2311 0.6294 0.030 Uiso 1 1 calc R
C25 C 0.1480(5) 0.3401(5) 0.6947(4) 0.028(2) Uani 1 1 d .
C26 C 0.1527(5) 0.4046(5) 0.7159(4) 0.035(2) Uani 1 1 d .
H26A H 0.1108 0.4066 0.6942 0.042 Uiso 1 1 calc R
C27 C 0.2164(5) 0.4671(4) 0.7676(3) 0.048(2) Uani 1 1 d .
H27A H 0.2188 0.5117 0.7827 0.057 Uiso 1 1 calc R
C28 C 0.2763(5) 0.4627(5) 0.7967(4) 0.053(3) Uani 1 1 d .
H28A H 0.3219 0.5063 0.8308 0.064 Uiso 1 1 calc R
C29 C 0.2736(5) 0.3976(5) 0.7787(4) 0.0437(17) Uani 1 1 d .
H29A H 0.3149 0.3950 0.8009 0.052 Uiso 1 1 calc R
C30 C 0.2084(4) 0.3375(4) 0.7273(3) 0.0371(19) Uani 1 1 d .
H30A H 0.2046 0.2920 0.7134 0.045 Uiso 1 1 calc R
C31 C 0.1262(5) 0.3307(5) 0.5610(4) 0.026(2) Uani 1 1 d .
H31A H 0.1749 0.3622 0.5974 0.031 Uiso 1 1 calc R
C32 C 0.1179(4) 0.3340(5) 0.4959(4) 0.0209(19) Uani 1 1 d .
H32A H 0.1463 0.3166 0.4785 0.025 Uiso 1 1 calc R
H32B H 0.1404 0.3863 0.5000 0.025 Uiso 1 1 calc R
C33 C -0.0020(5) 0.3449(5) 0.4172(4) 0.028(2) Uani 1 1 d .
C34 C 0.0341(5) 0.4125(5) 0.4675(4) 0.026(2) Uani 1 1 d .
H34A H 0.0721 0.4250 0.5086 0.031 Uiso 1 1 calc R
C35 C 0.0162(6) 0.4625(5) 0.4595(5) 0.043(3) Uani 1 1 d .
H35A H 0.0418 0.5092 0.4949 0.051 Uiso 1 1 calc R
C36 C -0.0398(6) 0.4450(6) 0.3992(5) 0.044(3) Uani 1 1 d .
H36A H -0.0529 0.4792 0.3935 0.052 Uiso 1 1 calc R
C37 C -0.0748(5) 0.3783(6) 0.3492(4) 0.036(2) Uani 1 1 d .
H37A H -0.1114 0.3674 0.3079 0.044 Uiso 1 1 calc R
C38 C -0.0599(5) 0.3251(5) 0.3554(4) 0.032(2) Uani 1 1 d .
C39 C -0.1054(5) 0.2527(5) 0.2973(4) 0.042(3) Uani 1 1 d .
H39A H -0.0890 0.2206 0.3076 0.062 Uiso 1 1 calc R
H39B H -0.0974 0.2615 0.2578 0.062 Uiso 1 1 calc R
H39C H -0.1596 0.2284 0.2883 0.062 Uiso 1 1 calc R
C40 C 0.0177(5) 0.2272(5) 0.3595(4) 0.0204(19) Uani 1 1 d .
C41 C -0.0310(5) 0.1502(5) 0.3316(4) 0.030(2) Uani 1 1 d .
H41A H -0.0640 0.1262 0.3518 0.036 Uiso 1 1 calc R
C42 C -0.0339(6) 0.1065(5) 0.2756(4) 0.035(2) Uani 1 1 d .
H42A H -0.0656 0.0537 0.2581 0.042 Uiso 1 1 calc R
C43 C 0.0152(6) 0.1480(6) 0.2460(4) 0.038(3) Uani 1 1 d .
H43A H 0.0131 0.1217 0.2056 0.046 Uiso 1 1 calc R
C44 C 0.0624(5) 0.2205(5) 0.2730(4) 0.030(2) Uani 1 1 d .
H44A H 0.0955 0.2442 0.2527 0.036 Uiso 1 1 calc R
C45 C 0.0667(5) 0.2647(5) 0.3299(4) 0.028(2) Uani 1 1 d .
C46 C 0.1217(5) 0.3472(5) 0.3565(4) 0.026(2) Uani 1 1 d .
H46A H 0.1511 0.3604 0.3293 0.039 Uiso 1 1 calc R
H46B H 0.1564 0.3645 0.4029 0.039 Uiso 1 1 calc R
H46C H 0.0935 0.3707 0.3549 0.039 Uiso 1 1 calc R
C47 C -0.0069(5) 0.1004(5) 0.4566(4) 0.030(2) Uani 1 1 d .
C48 C -0.0013(6) 0.0401(5) 0.4233(5) 0.040(3) Uani 1 1 d .
H48A H 0.0203 0.0253 0.4567 0.061 Uiso 1 1 calc R
H48B H 0.0317 0.0573 0.3995 0.061 Uiso 1 1 calc R
H48C H -0.0523 -0.0027 0.3913 0.061 Uiso 1 1 calc R
C49 C -0.0571(5) 0.3456(5) 0.5508(4) 0.028(2) Uani 1 1 d .
C50 C -0.0600(6) 0.4104(5) 0.5760(5) 0.058(3) Uani 1 1 d .
H50G H -0.0955 0.4110 0.5397 0.088 Uiso 1 1 calc R
H50H H -0.0091 0.4561 0.5929 0.088 Uiso 1 1 calc R
H50I H -0.0775 0.4071 0.6123 0.088 Uiso 1 1 calc R
C1A C 0.5472(5) 1.0195(5) 0.8918(4) 0.029(2) Uani 1 1 d .
C2A C 0.6174(5) 1.0855(5) 0.9230(4) 0.031(2) Uani 1 1 d .
H2AA H 0.6320 1.1161 0.8981 0.037 Uiso 1 1 calc R
C3A C 0.6693(6) 1.1116(6) 0.9882(4) 0.034(2) Uani 1 1 d .
H3AA H 0.7175 1.1578 1.0070 0.041 Uiso 1 1 calc R
C4A C 0.6473(6) 1.0669(6) 1.0248(5) 0.039(2) Uani 1 1 d .
H4AA H 0.6792 1.0828 1.0701 0.047 Uiso 1 1 calc R
C5A C 0.5768(5) 0.9979(5) 0.9928(4) 0.032(2) Uani 1 1 d .
H5AA H 0.5624 0.9672 1.0176 0.039 Uiso 1 1 calc R
C6A C 0.5267(6) 0.9718(5) 0.9271(4) 0.035(2) Uani 1 1 d .
C7A C 0.4531(5) 0.8967(5) 0.9001(4) 0.033(2) Uani 1 1 d .
H7AA H 0.4531 0.8738 0.9333 0.050 Uiso 1 1 calc R
H7AB H 0.4479 0.8651 0.8590 0.050 Uiso 1 1 calc R
H7AC H 0.4103 0.9023 0.8903 0.050 Uiso 1 1 calc R
C8A C 0.4280(5) 0.9028(4) 0.7555(4) 0.0225(19) Uani 1 1 d .
C9A C 0.3502(5) 0.8678(5) 0.7232(4) 0.031(2) Uani 1 1 d .
H9AA H 0.3283 0.8948 0.7313 0.038 Uiso 1 1 calc R
C10A C 0.3028(6) 0.7935(5) 0.6786(4) 0.037(2) Uani 1 1 d .
H10B H 0.2495 0.7710 0.6566 0.044 Uiso 1 1 calc R
C11A C 0.3329(6) 0.7536(6) 0.6668(5) 0.052(3) Uani 1 1 d .
H11B H 0.3013 0.7034 0.6361 0.062 Uiso 1 1 calc R
C12A C 0.4103(7) 0.7873(6) 0.7003(5) 0.045(3) Uani 1 1 d .
H12B H 0.4303 0.7580 0.6939 0.054 Uiso 1 1 calc R
C13A C 0.4622(5) 0.8639(5) 0.7442(4) 0.031(2) Uani 1 1 d .
C14A C 0.5464(5) 0.8954(5) 0.7769(4) 0.036(2) Uani 1 1 d .
H14D H 0.5552 0.8571 0.7608 0.054 Uiso 1 1 calc R
H14E H 0.5628 0.9114 0.8255 0.054 Uiso 1 1 calc R
H14F H 0.5756 0.9380 0.7656 0.054 Uiso 1 1 calc R
C15A C 0.5496(5) 1.0418(5) 0.7684(4) 0.027(2) Uani 1 1 d .
H15C H 0.6006 1.0542 0.7950 0.033 Uiso 1 1 calc R
H15D H 0.5301 1.0052 0.7232 0.033 Uiso 1 1 calc R
C16A C 0.5555(5) 1.1098(5) 0.7634(4) 0.031(2) Uani 1 1 d .
H16B H 0.5917 1.1396 0.7481 0.037 Uiso 1 1 calc R
C17A C 0.5221(4) 1.1997(3) 0.7761(3) 0.0241(15) Uani 1 1 d .
H17B H 0.5519 1.2369 0.8231 0.029 Uiso 1 1 calc R
C18A C 0.5665(5) 1.2327(5) 0.7367(4) 0.0258(19) Uani 1 1 d .
C19A C 0.6425(6) 1.2836(6) 0.7685(5) 0.045(3) Uani 1 1 d .
H19B H 0.6667 1.2985 0.8154 0.054 Uiso 1 1 calc R
C20A C 0.6868(5) 1.3153(5) 0.7335(4) 0.040(2) Uani 1 1 d .
H20B H 0.7403 1.3505 0.7566 0.048 Uiso 1 1 calc R
C21A C 0.6518(6) 1.2948(5) 0.6660(5) 0.046(3) Uani 1 1 d .
H21B H 0.6814 1.3154 0.6421 0.055 Uiso 1 1 calc R
C22A C 0.5729(6) 1.2439(6) 0.6322(5) 0.051(3) Uani 1 1 d .
H22C H 0.5481 1.2316 0.5859 0.061 Uiso 1 1 calc R
C23A C 0.5319(6) 1.2118(5) 0.6671(4) 0.042(2) Uani 1 1 d .
H23B H 0.4788 1.1746 0.6438 0.050 Uiso 1 1 calc R
C24A C 0.4434(3) 1.1841(3) 0.7552(3) 0.0234(13) Uani 1 1 d .
H24B H 0.4136 1.1485 0.7076 0.028 Uiso 1 1 calc R
C25A C 0.4389(5) 1.2505(5) 0.7590(4) 0.033(2) Uani 1 1 d .
C26A C 0.4983(6) 1.3240(6) 0.8060(5) 0.050(3) Uani 1 1 d .
H26B H 0.5435 1.3324 0.8363 0.060 Uiso 1 1 calc R
C27A C 0.4916(7) 1.3825(6) 0.8083(5) 0.048(3) Uani 1 1 d .
H27B H 0.5320 1.4311 0.8397 0.058 Uiso 1 1 calc R
C28A C 0.4289(6) 1.3711(5) 0.7668(5) 0.051(3) Uani 1 1 d .
H28B H 0.4260 1.4126 0.7677 0.061 Uiso 1 1 calc R
C29A C 0.3676(5) 1.3014(5) 0.7223(4) 0.049(2) Uani 1 1 d .
H29B H 0.3215 1.2941 0.6957 0.059 Uiso 1 1 calc R
C30A C 0.3750(5) 1.2415(5) 0.7172(4) 0.044(2) Uani 1 1 d .
H30B H 0.3348 1.1938 0.6841 0.053 Uiso 1 1 calc R
C31A C 0.3643(5) 1.1530(4) 0.8184(3) 0.0231(18) Uani 1 1 d .
H31B H 0.3556 1.1899 0.8127 0.028 Uiso 1 1 calc R
C32A C 0.3264(4) 1.1056(5) 0.8532(4) 0.024(2) Uani 1 1 d .
H32C H 0.2720 1.0880 0.8366 0.029 Uiso 1 1 calc R
H32D H 0.3507 1.1354 0.9017 0.029 Uiso 1 1 calc R
C33A C 0.3402(4) 1.0113(4) 0.9171(4) 0.0208(19) Uani 1 1 d .
C34A C 0.4025(5) 1.0117(5) 0.9520(4) 0.028(2) Uani 1 1 d .
H34B H 0.4395 1.0197 0.9340 0.034 Uiso 1 1 calc R
C35A C 0.4132(5) 1.0012(5) 1.0104(4) 0.030(2) Uani 1 1 d .
H35B H 0.4566 1.0015 1.0327 0.036 Uiso 1 1 calc R
C36A C 0.3589(5) 0.9899(5) 1.0374(4) 0.033(2) Uani 1 1 d .
H36B H 0.3649 0.9813 1.0777 0.039 Uiso 1 1 calc R
C37A C 0.2984(5) 0.9911(5) 1.0064(4) 0.029(2) Uani 1 1 d .
H37B H 0.2631 0.9847 1.0261 0.035 Uiso 1 1 calc R
C38A C 0.2861(5) 1.0018(5) 0.9451(4) 0.029(2) Uani 1 1 d .
C39A C 0.2162(4) 1.0023(4) 0.9121(4) 0.0242(19) Uani 1 1 d .
H39D H 0.1861 0.9935 0.9392 0.036 Uiso 1 1 calc R
H39E H 0.1849 0.9630 0.8673 0.036 Uiso 1 1 calc R
H39F H 0.2327 1.0506 0.9088 0.036 Uiso 1 1 calc R
C40A C 0.2405(5) 0.9482(5) 0.7734(4) 0.027(2) Uani 1 1 d .
C41A C 0.2021(4) 0.9635(5) 0.7248(3) 0.0213(16) Uani 1 1 d .
H41B H 0.2214 1.0139 0.7308 0.026 Uiso 1 1 calc R
C42A C 0.1378(5) 0.9083(5) 0.6692(4) 0.032(2) Uani 1 1 d .
H42C H 0.1149 0.9206 0.6360 0.038 Uiso 1 1 calc R
C43A C 0.1065(5) 0.8351(6) 0.6612(4) 0.033(2) Uani 1 1 d .
H43B H 0.0603 0.7967 0.6241 0.040 Uiso 1 1 calc R
C44A C 0.1437(5) 0.8181(5) 0.7086(4) 0.030(2) Uani 1 1 d .
H44B H 0.1229 0.7675 0.7025 0.035 Uiso 1 1 calc R
C45A C 0.2112(5) 0.8740(5) 0.7653(4) 0.025(2) Uani 1 1 d .
C46A C 0.2461(5) 0.8490(5) 0.8150(4) 0.028(2) Uani 1 1 d .
H46D H 0.2934 0.8926 0.8511 0.042 Uiso 1 1 calc R
H46E H 0.2573 0.8156 0.7919 0.042 Uiso 1 1 calc R
H46F H 0.2100 0.8228 0.8337 0.042 Uiso 1 1 calc R
C47A C 0.5371(5) 1.1701(5) 0.9552(4) 0.027(2) Uani 1 1 d .
C48A C 0.5827(5) 1.2074(5) 1.0271(4) 0.042(3) Uani 1 1 d .
H48D H 0.5934 1.2574 1.0424 0.063 Uiso 1 1 calc R
H48E H 0.6308 1.2109 1.0373 0.063 Uiso 1 1 calc R
H48F H 0.5544 1.1788 1.0501 0.063 Uiso 1 1 calc R
C49A C 0.3227(5) 0.9834(5) 0.6582(4) 0.028(2) Uani 1 1 d .
C50A C 0.2695(5) 0.9460(5) 0.5886(4) 0.032(2) Uani 1 1 d .
H50D H 0.2445 0.8922 0.5755 0.048 Uiso 1 1 calc R
H50E H 0.2972 0.9630 0.5608 0.048 Uiso 1 1 calc R
H50F H 0.2310 0.9575 0.5826 0.048 Uiso 1 1 calc R
C1B C 0.9056(5) 0.8432(5) 0.7819(4) 0.027(2) Uani 1 1 d .
C2B C 0.8434(5) 0.8457(5) 0.7491(4) 0.027(2) Uani 1 1 d .
H2BA H 0.8065 0.8383 0.7671 0.032 Uiso 1 1 calc R
C3B C 0.8361(6) 0.8592(5) 0.6899(4) 0.036(2) Uani 1 1 d .
H3BA H 0.7936 0.8599 0.6671 0.044 Uiso 1 1 calc R
C4B C 0.8896(6) 0.8711(6) 0.6655(4) 0.041(3) Uani 1 1 d .
H4BA H 0.8853 0.8809 0.6257 0.049 Uiso 1 1 calc R
C5B C 0.9517(5) 0.8689(5) 0.6987(4) 0.036(2) Uani 1 1 d .
H5BA H 0.9891 0.8781 0.6810 0.043 Uiso 1 1 calc R
C6B C 0.9603(5) 0.8540(5) 0.7557(4) 0.024(2) Uani 1 1 d .
C7B C 1.0254(5) 0.8481(6) 0.7848(4) 0.043(3) Uani 1 1 d .
H7BA H 1.0234 0.8356 0.8241 0.064 Uiso 1 1 calc R
H7BB H 1.0735 0.8957 0.7978 0.064 Uiso 1 1 calc R
H7BC H 1.0221 0.8092 0.7515 0.064 Uiso 1 1 calc R
C8B C 1.0037(5) 0.9083(5) 0.9270(4) 0.022(2) Uani 1 1 d .
C9B C 1.0413(5) 0.8930(5) 0.9756(4) 0.0368(17) Uani 1 1 d .
H9BA H 1.0196 0.8429 0.9721 0.044 Uiso 1 1 calc R
C0B C 1.1100(4) 0.9493(5) 1.0292(4) 0.027(2) Uani 1 1 d .
H0BA H 1.1370 0.9376 1.0599 0.032 Uiso 1 1 calc R
C11B C 1.1385(5) 1.0228(5) 1.0373(4) 0.033(2) Uani 1 1 d .
H11C H 1.1834 1.0619 1.0752 0.039 Uiso 1 1 calc R
C12B C 1.1017(5) 1.0390(5) 0.9904(4) 0.028(2) Uani 1 1 d .
H12C H 1.1229 1.0895 0.9957 0.034 Uiso 1 1 calc R
C13B C 1.0346(5) 0.9840(5) 0.9355(4) 0.026(2) Uani 1 1 d .
C14B C 0.9957(6) 1.0048(5) 0.8888(4) 0.038(2) Uani 1 1 d .
H14G H 1.0261 1.0590 0.9024 0.057 Uiso 1 1 calc R
H14H H 0.9454 0.9878 0.8890 0.057 Uiso 1 1 calc R
H14I H 0.9897 0.9815 0.8436 0.057 Uiso 1 1 calc R
C15B C 0.9210(5) 0.7493(4) 0.8482(4) 0.024(2) Uani 1 1 d .
H15E H 0.9075 0.7251 0.8003 0.029 Uiso 1 1 calc R
H15F H 0.9745 0.7671 0.8738 0.029 Uiso 1 1 calc R
C16B C 0.8697(4) 0.6950(5) 0.8709(4) 0.0241(19) Uani 1 1 d .
H16C H 0.8699 0.6520 0.8694 0.029 Uiso 1 1 calc R
C17B C 0.7666(3) 0.6443(3) 0.9068(3) 0.0236(13) Uani 1 1 d .
H17C H 0.7190 0.6121 0.8648 0.028 Uiso 1 1 calc R
C18B C 0.7892(4) 0.5946(5) 0.9275(4) 0.0222(17) Uani 1 1 d .
C19B C 0.8477(5) 0.6208(5) 0.9868(4) 0.040(2) Uani 1 1 d .
H19C H 0.8752 0.6715 1.0155 0.048 Uiso 1 1 calc R
C20B C 0.8682(4) 0.5752(4) 1.0063(3) 0.0409(18) Uani 1 1 d .
H20C H 0.9070 0.5938 1.0491 0.049 Uiso 1 1 calc R
C21B C 0.8320(5) 0.5032(5) 0.9633(4) 0.045(2) Uani 1 1 d .
H21C H 0.8465 0.4719 0.9752 0.053 Uiso 1 1 calc R
C22B C 0.7739(6) 0.4774(5) 0.9025(5) 0.055(3) Uani 1 1 d .
H22D H 0.7484 0.4279 0.8721 0.067 Uiso 1 1 calc R
C23B C 0.7519(6) 0.5239(5) 0.8851(4) 0.042(2) Uani 1 1 d .
H23C H 0.7110 0.5053 0.8437 0.050 Uiso 1 1 calc R
C24B C 0.7495(4) 0.6843(3) 0.9579(3) 0.0262(15) Uani 1 1 d .
H24C H 0.7977 0.7166 0.9994 0.031 Uiso 1 1 calc R
C25B C 0.6886(5) 0.6334(4) 0.9780(4) 0.0234(18) Uani 1 1 d .
C26B C 0.7072(6) 0.6437(5) 1.0430(4) 0.042(3) Uani 1 1 d .
H26C H 0.7586 0.6789 1.0743 0.051 Uiso 1 1 calc R
C27B C 0.6516(6) 0.6030(5) 1.0648(4) 0.045(3) Uani 1 1 d .
H27C H 0.6649 0.6123 1.1110 0.054 Uiso 1 1 calc R
C28B C 0.5776(5) 0.5495(5) 1.0194(4) 0.041(2) Uani 1 1 d .
H28C H 0.5404 0.5209 1.0344 0.049 Uiso 1 1 calc R
C29B C 0.5571(6) 0.5371(5) 0.9518(4) 0.039(2) Uani 1 1 d .
H29C H 0.5063 0.4999 0.9202 0.046 Uiso 1 1 calc R
C30B C 0.6114(5) 0.5792(5) 0.9318(4) 0.031(2) Uani 1 1 d .
H30C H 0.5975 0.5725 0.8860 0.037 Uiso 1 1 calc R
C31B C 0.6923(4) 0.7516(4) 0.9436(4) 0.0195(18) Uani 1 1 d .
H31C H 0.6594 0.7241 0.9625 0.023 Uiso 1 1 calc R
C32B C 0.6928(5) 0.8141(5) 0.9291(4) 0.028(2) Uani 1 1 d .
H32E H 0.7066 0.8523 0.9711 0.033 Uiso 1 1 calc R
H32F H 0.6410 0.7957 0.8981 0.033 Uiso 1 1 calc R
C33B C 0.6999(5) 0.8421(5) 0.8085(4) 0.023(2) Uani 1 1 d .
C34B C 0.6262(5) 0.7698(5) 0.7750(4) 0.035(2) Uani 1 1 d .
H34C H 0.6105 0.7370 0.7977 0.042 Uiso 1 1 calc R
C35B C 0.5801(5) 0.7501(6) 0.7100(4) 0.037(2) Uani 1 1 d .
H35C H 0.5323 0.7034 0.6875 0.045 Uiso 1 1 calc R
C36B C 0.6039(6) 0.7987(6) 0.6775(4) 0.040(3) Uani 1 1 d .
H36C H 0.5712 0.7848 0.6330 0.048 Uiso 1 1 calc R
C37B C 0.6733(5) 0.8666(6) 0.7077(4) 0.032(2) Uani 1 1 d .
H37C H 0.6881 0.8988 0.6843 0.039 Uiso 1 1 calc R
C38B C 0.7210(5) 0.8872(5) 0.7724(4) 0.027(2) Uani 1 1 d .
C39B C 0.7976(6) 0.9618(5) 0.8038(5) 0.043(3) Uani 1 1 d .
H39G H 0.8258 0.9692 0.8493 0.064 Uiso 1 1 calc R
H39H H 0.7894 1.0016 0.8053 0.064 Uiso 1 1 calc R
H39I H 0.8270 0.9625 0.7770 0.064 Uiso 1 1 calc R
C40B C 0.8168(5) 0.9555(5) 0.9448(4) 0.029(2) Uani 1 1 d .
C41B C 0.8958(6) 0.9888(5) 0.9788(4) 0.032(2) Uani 1 1 d .
H41C H 0.9169 0.9609 0.9707 0.038 Uiso 1 1 calc R
C42B C 0.9424(6) 1.0616(6) 1.0237(5) 0.045(3) Uani 1 1 d .
H42D H 0.9954 1.0840 1.0472 0.054 Uiso 1 1 calc R
C43B C 0.9094(6) 1.1025(5) 1.0341(5) 0.043(3) Uani 1 1 d .
H43C H 0.9409 1.1531 1.0640 0.051 Uiso 1 1 calc R
C44B C 0.8325(6) 1.0695(5) 1.0015(5) 0.036(2) Uani 1 1 d .
H44C H 0.8113 1.0972 1.0100 0.043 Uiso 1 1 calc R
C45B C 0.7854(5) 0.9969(5) 0.9565(4) 0.031(2) Uani 1 1 d .
C46B C 0.7023(6) 0.9632(5) 0.9259(5) 0.042(3) Uani 1 1 d .
H46G H 0.6761 0.9116 0.8955 0.063 Uiso 1 1 calc R
H46H H 0.6926 0.9914 0.9008 0.063 Uiso 1 1 calc R
H46I H 0.6832 0.9643 0.9610 0.063 Uiso 1 1 calc R
C47B C 0.7029(5) 0.6872(5) 0.7457(4) 0.026(2) Uani 1 1 d .
C48B C 0.6552(5) 0.6463(5) 0.6746(4) 0.032(2) Uani 1 1 d .
H48G H 0.6289 0.5929 0.6647 0.048 Uiso 1 1 calc R
H48H H 0.6871 0.6601 0.6494 0.048 Uiso 1 1 calc R
H48I H 0.6175 0.6584 0.6619 0.048 Uiso 1 1 calc R
C49B C 0.9232(5) 0.8707(5) 1.0405(4) 0.027(2) Uani 1 1 d .
C50B C 0.9790(6) 0.9058(6) 1.1087(4) 0.055(3) Uani 1 1 d .
H50J H 0.9544 0.8840 1.1368 0.083 Uiso 1 1 calc R
H50K H 1.0007 0.9592 1.1251 0.083 Uiso 1 1 calc R
H50L H 1.0198 0.8981 1.1104 0.083 Uiso 1 1 calc R
C1C C 0.2513(4) 0.5137(4) 1.2853(4) 0.0191(18) Uani 1 1 d .
C2C C 0.2122(5) 0.4425(5) 1.2325(4) 0.033(2) Uani 1 1 d .
H2CA H 0.1749 0.4315 1.1917 0.040 Uiso 1 1 calc R
C3C C 0.2265(6) 0.3895(5) 1.2387(4) 0.030(2) Uani 1 1 d .
H3CA H 0.1991 0.3428 1.2028 0.036 Uiso 1 1 calc R
C4C C 0.2800(5) 0.4047(5) 1.2965(5) 0.034(2) Uani 1 1 d .
H4CA H 0.2905 0.3686 1.3010 0.041 Uiso 1 1 calc R
C5C C 0.3195(5) 0.4729(5) 1.3493(5) 0.035(2) Uani 1 1 d .
H5CA H 0.3578 0.4832 1.3890 0.043 Uiso 1 1 calc R
C6C C 0.3040(5) 0.5269(5) 1.3451(4) 0.023(2) Uani 1 1 d .
C7C C 0.3499(5) 0.5987(5) 1.4046(5) 0.042(2) Uani 1 1 d .
H7CA H 0.3836 0.5961 1.4407 0.063 Uiso 1 1 calc R
H7CB H 0.3153 0.6072 1.4196 0.063 Uiso 1 1 calc R
H7CC H 0.3806 0.6396 1.3922 0.063 Uiso 1 1 calc R
C8C C 0.2291(5) 0.6293(5) 1.3420(4) 0.026(2) Uani 1 1 d .
C9C C 0.2811(5) 0.7058(5) 1.3723(4) 0.027(2) Uani 1 1 d .
H9CA H 0.3153 0.7306 1.3533 0.033 Uiso 1 1 calc R
C10C C 0.2836(6) 0.7462(5) 1.4296(4) 0.033(2) Uani 1 1 d .
H10C H 0.3200 0.7985 1.4497 0.039 Uiso 1 1 calc R
C11C C 0.2360(6) 0.7134(5) 1.4576(4) 0.039(3) Uani 1 1 d .
H11D H 0.2370 0.7426 1.4957 0.047 Uiso 1 1 calc R
C12C C 0.1841(6) 0.6350(6) 1.4301(4) 0.036(2) Uani 1 1 d .
H12D H 0.1521 0.6116 1.4513 0.043 Uiso 1 1 calc R
C13C C 0.1796(5) 0.5917(5) 1.3721(4) 0.025(2) Uani 1 1 d .
C14C C 0.1207(5) 0.5092(5) 1.3439(4) 0.036(2) Uani 1 1 d .
H14J H 0.0945 0.4964 1.3736 0.054 Uiso 1 1 calc R
H14K H 0.1457 0.4829 1.3401 0.054 Uiso 1 1 calc R
H14L H 0.0835 0.4947 1.2996 0.054 Uiso 1 1 calc R
C15C C 0.1307(5) 0.5263(5) 1.2073(4) 0.027(2) Uani 1 1 d .
H15G H 0.1040 0.4747 1.2055 0.032 Uiso 1 1 calc R
H15H H 0.1049 0.5489 1.2221 0.032 Uiso 1 1 calc R
C16C C 0.1269(5) 0.5258(5) 1.1389(4) 0.0223(19) Uani 1 1 d .
H16D H 0.0796 0.4929 1.1011 0.027 Uiso 1 1 calc R
C17C C 0.1845(4) 0.5657(4) 1.0639(3) 0.0260(16) Uani 1 1 d .
H17D H 0.2084 0.5390 1.0519 0.031 Uiso 1 1 calc R
C18C C 0.1050(5) 0.5241(5) 1.0101(4) 0.0226(19) Uani 1 1 d .
C19C C 0.0702(5) 0.4474(5) 0.9732(4) 0.045(2) Uani 1 1 d .
H19D H 0.0981 0.4254 0.9789 0.054 Uiso 1 1 calc R
C20C C -0.0070(6) 0.4051(6) 0.9277(4) 0.064(3) Uani 1 1 d .
H20D H -0.0320 0.3537 0.9026 0.076 Uiso 1 1 calc R
C21C C -0.0442(6) 0.4370(5) 0.9202(5) 0.055(3) Uani 1 1 d .
H21D H -0.0967 0.4066 0.8908 0.066 Uiso 1 1 calc R
C22C C -0.0116(4) 0.5125(5) 0.9527(4) 0.0477(19) Uani 1 1 d .
H22E H -0.0391 0.5345 0.9437 0.057 Uiso 1 1 calc R
C23C C 0.0632(4) 0.5533(4) 0.9987(3) 0.0351(18) Uani 1 1 d .
H23D H 0.0865 0.6044 1.0237 0.042 Uiso 1 1 calc R
C24C C 0.2375(3) 0.6469(3) 1.0728(3) 0.0240(14) Uani 1 1 d .
H24D H 0.2142 0.6740 1.0857 0.029 Uiso 1 1 calc R
C25C C 0.2501(5) 0.6575(5) 1.0116(4) 0.0237(19) Uani 1 1 d .
C26C C 0.2843(5) 0.6297(5) 0.9825(4) 0.0280(18) Uani 1 1 d .
H26D H 0.2982 0.6006 1.0004 0.034 Uiso 1 1 calc R
C27C C 0.2986(5) 0.6422(5) 0.9298(4) 0.041(2) Uani 1 1 d .
H27D H 0.3239 0.6234 0.9122 0.049 Uiso 1 1 calc R
C28C C 0.2773(5) 0.6813(5) 0.9014(4) 0.048(3) Uani 1 1 d .
H28D H 0.2865 0.6888 0.8634 0.058 Uiso 1 1 calc R
C29C C 0.2418(5) 0.7107(5) 0.9282(4) 0.0437(17) Uani 1 1 d .
H29D H 0.2273 0.7389 0.9095 0.052 Uiso 1 1 calc R
C30C C 0.2282(5) 0.6971(4) 0.9838(4) 0.028(2) Uani 1 1 d .
H30D H 0.2034 0.7158 1.0024 0.033 Uiso 1 1 calc R
C31C C 0.3740(5) 0.7189(4) 1.1365(4) 0.0218(18) Uani 1 1 d .
H31D H 0.3799 0.7341 1.1004 0.026 Uiso 1 1 calc R
C32C C 0.4416(4) 0.7467(5) 1.1965(4) 0.0209(18) Uani 1 1 d .
H32G H 0.4784 0.8006 1.2094 0.025 Uiso 1 1 calc R
H32H H 0.4667 0.7212 1.1866 0.025 Uiso 1 1 calc R
C33C C 0.4840(5) 0.7120(5) 1.3112(4) 0.025(2) Uani 1 1 d .
C34C C 0.4507(5) 0.6407(4) 1.3131(4) 0.0214(19) Uani 1 1 d .
H34D H 0.3969 0.6075 1.2965 0.026 Uiso 1 1 calc R
C35C C 0.4992(5) 0.6197(5) 1.3404(4) 0.031(2) Uani 1 1 d .
H35D H 0.4787 0.5718 1.3423 0.037 Uiso 1 1 calc R
C36C C 0.5797(5) 0.6717(5) 1.3652(4) 0.036(2) Uani 1 1 d .
H36D H 0.6133 0.6585 1.3837 0.043 Uiso 1 1 calc R
C37C C 0.6082(5) 0.7400(5) 1.3624(4) 0.030(2) Uani 1 1 d .
H37D H 0.6621 0.7739 1.3806 0.036 Uiso 1 1 calc R
C38C C 0.5640(5) 0.7629(5) 1.3348(4) 0.027(2) Uani 1 1 d .
C39C C 0.6011(5) 0.8395(5) 1.3323(4) 0.030(2) Uani 1 1 d .
H39J H 0.6567 0.8655 1.3527 0.045 Uiso 1 1 calc R
H39K H 0.5858 0.8677 1.3568 0.045 Uiso 1 1 calc R
H39L H 0.5848 0.8350 1.2856 0.045 Uiso 1 1 calc R
C40C C 0.4409(5) 0.8219(5) 1.3171(4) 0.029(2) Uani 1 1 d .
C41C C 0.4302(5) 0.8652(5) 1.2836(6) 0.051(3) Uani 1 1 d .
H41D H 0.4160 0.8469 1.2367 0.061 Uiso 1 1 calc R
C42C C 0.4380(5) 0.9307(5) 1.3107(5) 0.038(2) Uani 1 1 d .
H42F H 0.4310 0.9579 1.2850 0.046 Uiso 1 1 calc R
C43C C 0.4566(6) 0.9534(6) 1.3772(5) 0.044(3) Uani 1 1 d .
H43D H 0.4627 0.9988 1.3984 0.053 Uiso 1 1 calc R
C44C C 0.4672(5) 0.9165(5) 1.4162(5) 0.042(2) Uani 1 1 d .
H44D H 0.4795 0.9364 1.4626 0.050 Uiso 1 1 calc R
C45C C 0.4596(5) 0.8425(6) 1.3862(4) 0.040(3) Uani 1 1 d .
C46C C 0.4725(5) 0.8038(6) 1.4277(4) 0.040(2) Uani 1 1 d .
H46J H 0.4657 0.7589 1.4002 0.060 Uiso 1 1 calc R
H46K H 0.4359 0.7900 1.4486 0.060 Uiso 1 1 calc R
H46L H 0.5245 0.8364 1.4626 0.060 Uiso 1 1 calc R
C47C C 0.3197(5) 0.5213(5) 1.1587(4) 0.029(2) Uani 1 1 d .
C48C C 0.3296(6) 0.4620(5) 1.1394(4) 0.046(2) Uani 1 1 d .
H48J H 0.3608 0.4726 1.1133 0.068 Uiso 1 1 calc R
H48K H 0.2796 0.4152 1.1122 0.068 Uiso 1 1 calc R
H48L H 0.3552 0.4575 1.1794 0.068 Uiso 1 1 calc R
C49C C 0.2532(5) 0.7562(5) 1.2485(4) 0.027(2) Uani 1 1 d .
C50C C 0.2471(5) 0.8149(5) 1.2793(5) 0.037(2) Uani 1 1 d .
H50A H 0.2040 0.8114 1.2482 0.056 Uiso 1 1 calc R
H50B H 0.2943 0.8629 1.2911 0.056 Uiso 1 1 calc R
H50C H 0.2389 0.8105 1.3198 0.056 Uiso 1 1 calc R
C51 C 1.3810(5) 1.0939(5) 1.2208(4) 0.027(2) Uani 1 1 d .
C52 C 1.3748(6) 1.1340(5) 1.1826(4) 0.039(2) Uani 1 1 d .
H52A H 1.3345 1.1411 1.1763 0.047 Uiso 1 1 calc R
C53 C 1.4234(8) 1.1636(6) 1.1536(5) 0.059(3) Uani 1 1 d .
H53A H 1.4156 1.1899 1.1272 0.071 Uiso 1 1 calc R
C54 C 1.4855(6) 1.1565(6) 1.1617(5) 0.047(3) Uani 1 1 d .
H54A H 1.5202 1.1778 1.1419 0.057 Uiso 1 1 calc R
C55 C 1.4925(5) 1.1172(6) 1.1997(4) 0.039(3) Uani 1 1 d .
H55A H 1.5334 1.1109 1.2072 0.047 Uiso 1 1 calc R
C56 C 1.4398(6) 1.0861(5) 1.2276(4) 0.041(3) Uani 1 1 d .
H56A H 1.4457 1.0580 1.2527 0.049 Uiso 1 1 calc R
C57 C 1.2817(5) 1.1052(5) 1.2621(4) 0.0274(15) Uani 1 1 d .
C58 C 1.3202(6) 1.1724(6) 1.3128(5) 0.045(3) Uani 1 1 d .
H58A H 1.3670 1.1883 1.3469 0.054 Uiso 1 1 calc R
C59 C 1.2946(6) 1.2194(6) 1.3175(4) 0.040(3) Uani 1 1 d .
H59A H 1.3249 1.2671 1.3525 0.048 Uiso 1 1 calc R
C60 C 1.2252(7) 1.1957(7) 1.2708(6) 0.056(3) Uani 1 1 d .
H60A H 1.2069 1.2268 1.2735 0.067 Uiso 1 1 calc R
C61 C 1.1810(6) 1.1246(6) 1.2184(5) 0.048(3) Uani 1 1 d .
H61A H 1.1325 1.1064 1.1858 0.057 Uiso 1 1 calc R
C62 C 1.2116(6) 1.0836(6) 1.2171(5) 0.045(3) Uani 1 1 d .
H62A H 1.1822 1.0360 1.1821 0.054 Uiso 1 1 calc R
C63 C 1.2561(6) 0.9664(5) 1.2079(4) 0.034(2) Uani 1 1 d .
C64 C 1.1820(6) 0.9256(6) 1.2073(4) 0.045(3) Uani 1 1 d .
H64A H 1.1676 0.9511 1.2339 0.054 Uiso 1 1 calc R
C65 C 1.1292(6) 0.8494(6) 1.1691(5) 0.054(3) Uani 1 1 d .
H65A H 1.0805 0.8249 1.1706 0.065 Uiso 1 1 calc R
C66 C 1.1460(7) 0.8095(6) 1.1298(5) 0.055(3) Uani 1 1 d .
H66A H 1.1097 0.7582 1.1027 0.066 Uiso 1 1 calc R
C67 C 1.2188(8) 0.8476(7) 1.1312(5) 0.068(4) Uani 1 1 d .
H67A H 1.2330 0.8206 1.1061 0.082 Uiso 1 1 calc R
C68 C 1.2731(6) 0.9249(5) 1.1683(4) 0.041(3) Uani 1 1 d .
H68A H 1.3216 0.9485 1.1662 0.050 Uiso 1 1 calc R
C69 C 1.3643(5) 1.0655(5) 1.3322(4) 0.029(2) Uani 1 1 d .
C70 C 1.4377(6) 1.1232(5) 1.3717(4) 0.037(2) Uani 1 1 d .
H70A H 1.4661 1.1560 1.3531 0.044 Uiso 1 1 calc R
C71 C 1.4732(5) 1.1360(5) 1.4394(3) 0.036(2) Uani 1 1 d .
H71A H 1.5243 1.1775 1.4653 0.043 Uiso 1 1 calc R
C72 C 1.4359(5) 1.0906(5) 1.4679(4) 0.037(2) Uani 1 1 d .
H72A H 1.4594 1.0998 1.5137 0.044 Uiso 1 1 calc R
C73 C 1.3596(6) 1.0281(5) 1.4267(4) 0.036(2) Uani 1 1 d .
H73A H 1.3321 0.9939 1.4446 0.044 Uiso 1 1 calc R
C74 C 1.3268(5) 1.0175(5) 1.3628(4) 0.032(2) Uani 1 1 d .
H74A H 1.2758 0.9757 1.3367 0.038 Uiso 1 1 calc R
C75 C 0.5845(5) 1.0152(5) 0.6193(4) 0.025(2) Uani 1 1 d .
C76 C 0.5382(5) 1.0424(5) 0.6103(4) 0.026(2) Uani 1 1 d .
H76A H 0.5597 1.0928 0.6152 0.031 Uiso 1 1 calc R
C77 C 0.4602(6) 0.9951(6) 0.5941(4) 0.034(2) Uani 1 1 d .
H77A H 0.4298 1.0143 0.5866 0.041 Uiso 1 1 calc R
C78 C 0.4253(5) 0.9224(5) 0.5885(4) 0.030(2) Uani 1 1 d .
H78A H 0.3723 0.8915 0.5779 0.036 Uiso 1 1 calc R
C79 C 0.4729(5) 0.8968(6) 0.5993(4) 0.041(3) Uani 1 1 d .
H79A H 0.4510 0.8466 0.5954 0.049 Uiso 1 1 calc R
C80 C 0.5508(5) 0.9414(5) 0.6154(4) 0.031(2) Uani 1 1 d .
H80A H 0.5811 0.9221 0.6238 0.038 Uiso 1 1 calc R
C81 C 0.7162(5) 1.1142(5) 0.7224(4) 0.031(2) Uani 1 1 d .
C82 C 0.7382(5) 1.1854(5) 0.7558(4) 0.035(2) Uani 1 1 d .
H82A H 0.7328 1.2132 0.7301 0.042 Uiso 1 1 calc R
C83 C 0.7679(5) 1.2192(6) 0.8254(4) 0.037(2) Uani 1 1 d .
H83A H 0.7806 1.2681 0.8452 0.045 Uiso 1 1 calc R
C84 C 0.7787(5) 1.1832(5) 0.8650(4) 0.036(2) Uani 1 1 d .
H84A H 0.7990 1.2061 0.9123 0.043 Uiso 1 1 calc R
C85 C 0.7598(5) 1.1140(6) 0.8353(4) 0.037(2) Uani 1 1 d .
H85A H 0.7688 1.0889 0.8625 0.045 Uiso 1 1 calc R
C86 C 0.7277(5) 1.0779(4) 0.7664(4) 0.025(2) Uani 1 1 d .
H86A H 0.7129 1.0281 0.7479 0.031 Uiso 1 1 calc R
C87 C 0.6969(5) 1.1283(5) 0.6030(4) 0.0258(18) Uani 1 1 d .
C88 C 0.6450(5) 1.1126(6) 0.5382(4) 0.034(2) Uani 1 1 d .
H88A H 0.5975 1.0656 0.5170 0.040 Uiso 1 1 calc R
C89 C 0.6586(6) 1.1589(6) 0.5058(4) 0.036(2) Uani 1 1 d .
H89A H 0.6208 1.1458 0.4644 0.043 Uiso 1 1 calc R
C90 C 0.7286(6) 1.2261(5) 0.5334(4) 0.032(2) Uani 1 1 d .
H90A H 0.7392 1.2592 0.5106 0.038 Uiso 1 1 calc R
C91 C 0.7829(6) 1.2453(6) 0.5933(5) 0.045(3) Uani 1 1 d .
H91A H 0.8313 1.2912 0.6114 0.054 Uiso 1 1 calc R
C92 C 0.7672(5) 1.1981(5) 0.6277(4) 0.027(2) Uani 1 1 d .
H92A H 0.8054 1.2132 0.6697 0.033 Uiso 1 1 calc R
C93 C 0.7105(5) 1.0215(5) 0.6166(4) 0.0242(14) Uani 1 1 d .
C94 C 0.6709(5) 0.9649(5) 0.5523(4) 0.029(2) Uani 1 1 d .
H94A H 0.6242 0.9550 0.5237 0.035 Uiso 1 1 calc R
C95 C 0.6971(5) 0.9225(5) 0.5283(4) 0.036(2) Uani 1 1 d .
H95A H 0.6670 0.8829 0.4857 0.043 Uiso 1 1 calc R
C96 C 0.7662(6) 0.9387(5) 0.5668(4) 0.038(2) Uani 1 1 d .
H96A H 0.7856 0.9121 0.5500 0.046 Uiso 1 1 calc R
C97 C 0.8080(5) 0.9932(5) 0.6296(4) 0.028(2) Uani 1 1 d .
H97A H 0.8555 1.0035 0.6568 0.034 Uiso 1 1 calc R
C98 C 0.7806(5) 1.0331(5) 0.6531(4) 0.030(2) Uani 1 1 d .
H98A H 0.8109 1.0709 0.6966 0.036 Uiso 1 1 calc R
C51A C 0.4259(5) 0.4871(6) 0.5226(4) 0.042(3) Uani 1 1 d .
C52A C 0.4436(6) 0.4454(6) 0.4819(4) 0.038(2) Uani 1 1 d .
H52B H 0.4186 0.3938 0.4736 0.045 Uiso 1 1 calc R
C53A C 0.4944(6) 0.4750(8) 0.4540(6) 0.057(3) Uani 1 1 d .
H53B H 0.5015 0.4435 0.4251 0.069 Uiso 1 1 calc R
C54A C 0.5359(6) 0.5509(8) 0.4678(6) 0.056(3) Uani 1 1 d .
H54B H 0.5729 0.5717 0.4500 0.068 Uiso 1 1 calc R
C55A C 0.5230(6) 0.5962(7) 0.5078(5) 0.047(3) Uani 1 1 d .
H55B H 0.5509 0.6481 0.5171 0.056 Uiso 1 1 calc R
C56A C 0.4675(5) 0.5648(6) 0.5350(4) 0.039(3) Uani 1 1 d .
H56B H 0.4583 0.5960 0.5616 0.047 Uiso 1 1 calc R
C57A C 0.3109(5) 0.3661(5) 0.5306(4) 0.0274(15) Uani 1 1 d .
C58A C 0.2847(5) 0.3258(5) 0.5686(4) 0.032(2) Uani 1 1 d .
H58B H 0.3088 0.3516 0.6157 0.039 Uiso 1 1 calc R
C59A C 0.2267(6) 0.2517(6) 0.5444(5) 0.049(3) Uani 1 1 d .
H59B H 0.2116 0.2267 0.5731 0.059 Uiso 1 1 calc R
C60A C 0.1904(6) 0.2145(6) 0.4725(6) 0.055(3) Uani 1 1 d .
H60B H 0.1509 0.1630 0.4524 0.066 Uiso 1 1 calc R
C61A C 0.2133(6) 0.2537(6) 0.4339(5) 0.042(3) Uani 1 1 d .
H61B H 0.1875 0.2297 0.3867 0.051 Uiso 1 1 calc R
C62A C 0.2723(5) 0.3264(6) 0.4615(4) 0.035(2) Uani 1 1 d .
H62B H 0.2880 0.3512 0.4328 0.042 Uiso 1 1 calc R
C63A C 0.4433(5) 0.4768(5) 0.6356(4) 0.027(2) Uani 1 1 d .
C64A C 0.4735(5) 0.4328(5) 0.6336(4) 0.033(2) Uani 1 1 d .
H64B H 0.4499 0.3894 0.5950 0.040 Uiso 1 1 calc R
C65A C 0.5365(6) 0.4519(6) 0.6867(5) 0.044(3) Uani 1 1 d .
H65B H 0.5571 0.4228 0.6836 0.053 Uiso 1 1 calc R
C66A C 0.5695(5) 0.5126(6) 0.7439(5) 0.048(3) Uani 1 1 d .
H66B H 0.6121 0.5245 0.7805 0.058 Uiso 1 1 calc R
C67A C 0.5413(6) 0.5578(6) 0.7493(5) 0.041(2) Uani 1 1 d .
H67B H 0.5635 0.5997 0.7889 0.049 Uiso 1 1 calc R
C68A C 0.4797(5) 0.5378(5) 0.6939(4) 0.036(2) Uani 1 1 d .
H68B H 0.4610 0.5686 0.6963 0.043 Uiso 1 1 calc R
C69A C 0.3285(6) 0.4935(5) 0.5762(4) 0.037(2) Uani 1 1 d .
C70A C 0.3087(6) 0.5038(5) 0.6297(4) 0.036(2) Uani 1 1 d .
H70B H 0.3289 0.4936 0.6662 0.043 Uiso 1 1 calc R
C71A C 0.2624(6) 0.5275(5) 0.6338(5) 0.042(3) Uani 1 1 d .
H71B H 0.2495 0.5316 0.6713 0.050 Uiso 1 1 calc R
C72A C 0.2342(5) 0.5458(5) 0.5825(5) 0.043(3) Uani 1 1 d .
H72B H 0.2040 0.5649 0.5856 0.052 Uiso 1 1 calc R
C73A C 0.2504(5) 0.5362(5) 0.5272(5) 0.038(2) Uani 1 1 d .
H73B H 0.2296 0.5463 0.4908 0.046 Uiso 1 1 calc R
C74A C 0.2981(6) 0.5112(5) 0.5253(5) 0.039(2) Uani 1 1 d .
H74B H 0.3103 0.5062 0.4875 0.047 Uiso 1 1 calc R
C75A C 0.5344(5) 0.8385(5) 1.0858(4) 0.0262(17) Uani 1 1 d .
C76A C 0.4646(5) 0.8236(5) 1.0466(4) 0.025(2) Uani 1 1 d .
H76B H 0.4355 0.7854 1.0033 0.031 Uiso 1 1 calc R
C77A C 0.4360(5) 0.8646(5) 1.0701(5) 0.033(2) Uani 1 1 d .
H77B H 0.3882 0.8535 1.0424 0.040 Uiso 1 1 calc R
C78A C 0.4769(5) 0.9202(5) 1.1328(5) 0.034(2) Uani 1 1 d .
H78B H 0.4589 0.9489 1.1483 0.041 Uiso 1 1 calc R
C79A C 0.5459(6) 0.9331(5) 1.1731(5) 0.039(3) Uani 1 1 d .
H79B H 0.5738 0.9693 1.2174 0.047 Uiso 1 1 calc R
C80A C 0.5738(5) 0.8943(5) 1.1495(4) 0.032(2) Uani 1 1 d .
H80B H 0.6216 0.9058 1.1774 0.039 Uiso 1 1 calc R
C81A C 0.6603(5) 0.8443(5) 1.0812(4) 0.027(2) Uani 1 1 d .
C82A C 0.6977(5) 0.9187(5) 1.0868(4) 0.032(2) Uani 1 1 d .
H82B H 0.6681 0.9389 1.0802 0.038 Uiso 1 1 calc R
C83A C 0.7749(5) 0.9646(5) 1.1015(4) 0.031(2) Uani 1 1 d .
H83B H 0.7968 1.0143 1.1039 0.037 Uiso 1 1 calc R
C84A C 0.8188(5) 0.9370(6) 1.1125(4) 0.042(3) Uani 1 1 d .
H84B H 0.8718 0.9680 1.1230 0.050 Uiso 1 1 calc R
C85A C 0.7869(5) 0.8642(6) 1.1084(4) 0.036(2) Uani 1 1 d .
H85B H 0.8173 0.8449 1.1155 0.043 Uiso 1 1 calc R
C86A C 0.7087(5) 0.8199(5) 1.0934(4) 0.030(2) Uani 1 1 d .
H86B H 0.6873 0.7704 1.0914 0.036 Uiso 1 1 calc R
C87A C 0.5298(4) 0.7466(4) 0.9784(4) 0.0195(18) Uani 1 1 d .
C88A C 0.5188(5) 0.7819(5) 0.9366(4) 0.035(2) Uani 1 1 d .
H88B H 0.5317 0.8308 0.9562 0.042 Uiso 1 1 calc R
C89A C 0.4896(5) 0.7492(5) 0.8671(4) 0.035(2) Uani 1 1 d .
H89B H 0.4826 0.7753 0.8401 0.042 Uiso 1 1 calc R
C90A C 0.4710(5) 0.6774(6) 0.8377(5) 0.041(3) Uani 1 1 d .
H90B H 0.4490 0.6533 0.7905 0.049 Uiso 1 1 calc R
C91A C 0.4852(5) 0.6410(5) 0.8791(4) 0.034(2) Uani 1 1 d .
H91B H 0.4745 0.5929 0.8599 0.041 Uiso 1 1 calc R
C92A C 0.5149(4) 0.6760(5) 0.9482(4) 0.024(2) Uani 1 1 d .
H92B H 0.5255 0.6518 0.9758 0.029 Uiso 1 1 calc R
C93A C 0.5509(5) 0.7297(5) 1.0997(4) 0.0242(14) Uani 1 1 d .
C94A C 0.4835(5) 0.6612(5) 1.0744(4) 0.028(2) Uani 1 1 d .
H94B H 0.4447 0.6468 1.0331 0.033 Uiso 1 1 calc R
C95A C 0.4701(5) 0.6120(5) 1.1074(4) 0.027(2) Uani 1 1 d .
H95B H 0.4238 0.5640 1.0865 0.033 Uiso 1 1 calc R
C96A C 0.5228(6) 0.6313(6) 1.1703(4) 0.037(2) Uani 1 1 d .
H96B H 0.5136 0.5975 1.1924 0.045 Uiso 1 1 calc R
C97A C 0.5889(6) 0.7020(6) 1.1985(4) 0.037(2) Uani 1 1 d .
H97B H 0.6249 0.7187 1.2423 0.044 Uiso 1 1 calc R
C98A C 0.6037(5) 0.7506(5) 1.1622(4) 0.025(2) Uani 1 1 d .
H98B H 0.6508 0.7980 1.1816 0.030 Uiso 1 1 calc R
C51B C 0.2231(5) 1.2489(5) 0.9983(4) 0.030(2) Uani 1 1 d .
C52B C 0.1469(6) 1.2239(6) 0.9789(5) 0.042(2) Uani 1 1 d .
H52C H 0.1175 1.2133 0.9343 0.050 Uiso 1 1 calc R
C53B C 0.1121(7) 1.2141(6) 1.0258(6) 0.057(3) Uani 1 1 d .
H53C H 0.0607 1.1997 1.0123 0.069 Uiso 1 1 calc R
C54B C 0.1489(7) 1.2243(5) 1.0855(5) 0.046(3) Uani 1 1 d .
H54C H 0.1238 1.2155 1.1149 0.056 Uiso 1 1 calc R
C55B C 0.2212(7) 1.2469(6) 1.1068(5) 0.060(3) Uani 1 1 d .
H55C H 0.2476 1.2537 1.1510 0.072 Uiso 1 1 calc R
C56B C 0.2604(6) 1.2615(5) 1.0621(4) 0.040(2) Uani 1 1 d .
H56C H 0.3131 1.2801 1.0784 0.048 Uiso 1 1 calc R
C57B C 0.3489(6) 1.2874(5) 0.9671(4) 0.046(3) Uani 1 1 d .
C58B C 0.3673(6) 1.2436(6) 0.9969(4) 0.046(3) Uani 1 1 d .
H58C H 0.3298 1.2058 1.0057 0.056 Uiso 1 1 calc R
C59B C 0.4395(6) 1.2552(6) 1.0134(5) 0.050(3) Uani 1 1 d .
H59C H 0.4522 1.2282 1.0361 0.060 Uiso 1 1 calc R
C60B C 0.4915(6) 1.3066(6) 0.9959(4) 0.043(3) Uani 1 1 d .
H60C H 0.5403 1.3145 1.0061 0.051 Uiso 1 1 calc R
C61B C 0.4746(6) 1.3451(5) 0.9650(5) 0.040(2) Uani 1 1 d .
H61C H 0.5111 1.3803 0.9533 0.048 Uiso 1 1 calc R
C62B C 0.4044(5) 1.3341(6) 0.9500(4) 0.040(2) Uani 1 1 d .
H62C H 0.3934 1.3609 0.9259 0.048 Uiso 1 1 calc R
C63B C 0.2153(6) 1.1970(6) 0.8734(4) 0.035(2) Uani 1 1 d .
C64B C 0.1664(5) 1.1222(5) 0.8640(5) 0.037(2) Uani 1 1 d .
H64C H 0.1594 1.1114 0.9017 0.045 Uiso 1 1 calc R
C65B C 0.1286(6) 1.0644(5) 0.8041(4) 0.038(2) Uani 1 1 d .
H65C H 0.0939 1.0150 0.7995 0.046 Uiso 1 1 calc R
C66B C 0.1427(6) 1.0805(6) 0.7484(5) 0.046(3) Uani 1 1 d .
H66C H 0.1171 1.0412 0.7060 0.055 Uiso 1 1 calc R
C67B C 0.1903(6) 1.1485(6) 0.7547(4) 0.035(2) Uani 1 1 d .
H67C H 0.2005 1.1581 0.7176 0.042 Uiso 1 1 calc R
C68B C 0.2251(5) 1.2055(6) 0.8146(5) 0.039(2) Uani 1 1 d .
H68C H 0.2585 1.2543 0.8173 0.047 Uiso 1 1 calc R
C69B C 0.2537(5) 1.3341(5) 0.9304(4) 0.027(2) Uani 1 1 d .
C70B C 0.1848(5) 1.3169(5) 0.8843(4) 0.029(2) Uani 1 1 d .
H70C H 0.1471 1.2668 0.8546 0.035 Uiso 1 1 calc R
C71B C 0.1701(6) 1.3701(5) 0.8806(4) 0.036(2) Uani 1 1 d .
H71C H 0.1214 1.3548 0.8505 0.043 Uiso 1 1 calc R
C72B C 0.2231(5) 1.4447(5) 0.9187(4) 0.035(2) Uani 1 1 d .
H72C H 0.2120 1.4807 0.9158 0.042 Uiso 1 1 calc R
C73B C 0.2926(5) 1.4640(5) 0.9610(4) 0.041(3) Uani 1 1 d .
H73C H 0.3314 1.5151 0.9865 0.049 Uiso 1 1 calc R
C74B C 0.3088(6) 1.4111(5) 0.9683(4) 0.038(2) Uani 1 1 d .
H74C H 0.3575 1.4272 0.9991 0.045 Uiso 1 1 calc R
C75B C -0.1092(5) 0.5669(5) 0.7277(4) 0.031(2) Uani 1 1 d .
C76B C -0.1256(5) 0.6122(5) 0.7018(4) 0.033(2) Uani 1 1 d .
H76C H -0.0870 0.6511 0.6947 0.039 Uiso 1 1 calc R
C77B C -0.1966(6) 0.6026(5) 0.6860(4) 0.042(3) Uani 1 1 d .
H77C H -0.2055 0.6347 0.6685 0.050 Uiso 1 1 calc R
C78B C -0.2548(6) 0.5454(6) 0.6960(5) 0.048(3) Uani 1 1 d .
H78C H -0.3035 0.5379 0.6845 0.058 Uiso 1 1 calc R
C79B C -0.2410(6) 0.5013(6) 0.7219(5) 0.052(3) Uani 1 1 d .
H79C H -0.2803 0.4619 0.7279 0.062 Uiso 1 1 calc R
C80B C -0.1679(6) 0.5136(6) 0.7403(5) 0.054(3) Uani 1 1 d .
H80C H -0.1581 0.4847 0.7621 0.065 Uiso 1 1 calc R
C81B C -0.0153(5) 0.5203(5) 0.7691(4) 0.031(2) Uani 1 1 d .
C82B C -0.0656(5) 0.4459(5) 0.7334(4) 0.031(2) Uani 1 1 d .
H82C H -0.1132 0.4289 0.6999 0.037 Uiso 1 1 calc R
C83B C -0.0512(6) 0.3944(6) 0.7433(5) 0.050(3) Uani 1 1 d .
H83C H -0.0892 0.3429 0.7188 0.060 Uiso 1 1 calc R
C84B C 0.0191(6) 0.4178(5) 0.7891(5) 0.042(3) Uani 1 1 d .
H84C H 0.0304 0.3824 0.7942 0.051 Uiso 1 1 calc R
C85B C 0.0733(5) 0.4925(5) 0.8276(4) 0.036(2) Uani 1 1 d .
H85C H 0.1218 0.5095 0.8594 0.043 Uiso 1 1 calc R
C86B C 0.0534(6) 0.5416(5) 0.8176(5) 0.039(2) Uani 1 1 d .
H86C H 0.0888 0.5928 0.8454 0.046 Uiso 1 1 calc R
C87B C 0.0154(6) 0.6042(5) 0.7007(5) 0.037(2) Uani 1 1 d .
C88B C -0.0212(6) 0.5961(6) 0.6354(4) 0.047(3) Uani 1 1 d .
H88C H -0.0731 0.5802 0.6206 0.056 Uiso 1 1 calc R
C89B C 0.0135(5) 0.6098(5) 0.5909(4) 0.053(3) Uani 1 1 d .
H89C H -0.0138 0.6052 0.5479 0.063 Uiso 1 1 calc R
C90B C 0.0889(6) 0.6305(5) 0.6100(5) 0.054(3) Uani 1 1 d .
H90C H 0.1124 0.6380 0.5794 0.065 Uiso 1 1 calc R
C91B C 0.1317(6) 0.6406(5) 0.6772(5) 0.046(3) Uani 1 1 d .
H91C H 0.1839 0.6573 0.6924 0.056 Uiso 1 1 calc R
C92B C 0.0932(6) 0.6248(6) 0.7163(6) 0.052(3) Uani 1 1 d .
H92C H 0.1196 0.6275 0.7586 0.063 Uiso 1 1 calc R
C93B C 0.0226(5) 0.6594(5) 0.8259(4) 0.034(2) Uani 1 1 d .
C94B C 0.0803(5) 0.7315(5) 0.8368(4) 0.032(2) Uani 1 1 d .
H94C H 0.0952 0.7420 0.8018 0.039 Uiso 1 1 calc R
C95B C 0.1165(6) 0.7892(6) 0.9008(5) 0.043(3) Uani 1 1 d .
H95C H 0.1529 0.8384 0.9060 0.051 Uiso 1 1 calc R
C96B C 0.1026(5) 0.7786(6) 0.9536(5) 0.036(2) Uani 1 1 d .
H96C H 0.1304 0.8179 0.9962 0.044 Uiso 1 1 calc R
C97B C 0.0430(6) 0.7043(6) 0.9432(5) 0.045(3) Uani 1 1 d .
H97C H 0.0301 0.6944 0.9792 0.054 Uiso 1 1 calc R
C98B C 0.0047(5) 0.6473(5) 0.8806(4) 0.036(2) Uani 1 1 d .
H98C H -0.0346 0.5990 0.8746 0.043 Uiso 1 1 calc R
C51C C -0.1830(5) 0.3649(5) 1.1778(4) 0.027(2) Uani 1 1 d .
C52C C -0.2227(5) 0.2903(6) 1.1659(5) 0.044(3) Uani 1 1 d .
H52D H -0.2133 0.2603 1.1381 0.053 Uiso 1 1 calc R
C53C C -0.2744(6) 0.2567(7) 1.1911(5) 0.048(3) Uani 1 1 d .
H53D H -0.2997 0.2049 1.1813 0.058 Uiso 1 1 calc R
C54C C -0.2896(6) 0.2976(8) 1.2302(5) 0.063(4) Uani 1 1 d .
H54D H -0.3259 0.2743 1.2481 0.075 Uiso 1 1 calc R
C55C C -0.2520(7) 0.3750(8) 1.2450(5) 0.056(3) Uani 1 1 d .
H55D H -0.2627 0.4045 1.2718 0.067 Uiso 1 1 calc R
C56C C -0.1978(6) 0.4062(7) 1.2178(5) 0.046(3) Uani 1 1 d .
H56D H -0.1706 0.4582 1.2279 0.056 Uiso 1 1 calc R
C57C C -0.0650(5) 0.4883(5) 1.1704(4) 0.0307(19) Uani 1 1 d .
C58C C -0.0254(5) 0.5284(5) 1.2391(4) 0.032(2) Uani 1 1 d .
H58D H -0.0385 0.5030 1.2680 0.038 Uiso 1 1 calc R
C59C C 0.0335(5) 0.6053(6) 1.2678(5) 0.045(3) Uani 1 1 d .
H59D H 0.0566 0.6318 1.3148 0.053 Uiso 1 1 calc R
C60C C 0.0571(5) 0.6414(6) 1.2249(5) 0.040(3) Uani 1 1 d .
H60D H 0.0984 0.6922 1.2428 0.049 Uiso 1 1 calc R
C61C C 0.0206(5) 0.6033(6) 1.1584(5) 0.038(2) Uani 1 1 d .
H61D H 0.0365 0.6284 1.1299 0.046 Uiso 1 1 calc R
C62C C -0.0389(5) 0.5291(5) 1.1298(5) 0.033(2) Uani 1 1 d .
H62D H -0.0630 0.5046 1.0825 0.039 Uiso 1 1 calc R
C63C C -0.1983(5) 0.3821(5) 1.0663(4) 0.032(2) Uani 1 1 d .
C64C C -0.2331(5) 0.3212(5) 1.0058(4) 0.032(2) Uani 1 1 d .
H64D H -0.2131 0.2917 1.0006 0.038 Uiso 1 1 calc R
C65C C -0.2976(5) 0.3039(5) 0.9528(4) 0.037(2) Uani 1 1 d .
H65D H -0.3192 0.2640 0.9118 0.044 Uiso 1 1 calc R
C66C C -0.3300(6) 0.3432(5) 0.9590(4) 0.039(2) Uani 1 1 d .
H66D H -0.3747 0.3292 0.9235 0.047 Uiso 1 1 calc R
C67C C -0.2960(5) 0.4041(5) 1.0182(4) 0.034(2) Uani 1 1 d .
H67D H -0.3162 0.4335 1.0230 0.041 Uiso 1 1 calc R
C68C C -0.2324(5) 0.4212(6) 1.0701(4) 0.036(2) Uani 1 1 d .
H68D H -0.2108 0.4619 1.1105 0.043 Uiso 1 1 calc R
C69C C -0.0843(5) 0.3610(5) 1.1243(4) 0.029(2) Uani 1 1 d .
C70C C -0.0527(5) 0.3414(5) 1.1730(5) 0.036(2) Uani 1 1 d .
H70D H -0.0625 0.3464 1.2122 0.043 Uiso 1 1 calc R
C71C C -0.0081(6) 0.3154(5) 1.1669(5) 0.053(3) Uani 1 1 d .
H71D H 0.0102 0.3013 1.2010 0.063 Uiso 1 1 calc R
C72C C 0.0106(6) 0.3090(5) 1.1137(5) 0.047(3) Uani 1 1 d .
H72D H 0.0437 0.2933 1.1113 0.057 Uiso 1 1 calc R
C73C C -0.0194(6) 0.3260(5) 1.0636(5) 0.042(3) Uani 1 1 d .
H73D H -0.0098 0.3183 1.0245 0.051 Uiso 1 1 calc R
C74C C -0.0643(5) 0.3546(5) 1.0680(5) 0.041(3) Uani 1 1 d .
H74D H -0.0811 0.3694 1.0339 0.049 Uiso 1 1 calc R
C75C C -0.0378(6) -0.2510(6) 0.4379(4) 0.039(2) Uani 1 1 d .
C76C C 0.0339(5) -0.2312(6) 0.4841(4) 0.035(2) Uani 1 1 d .
H76D H 0.0653 -0.1843 0.5203 0.041 Uiso 1 1 calc R
C77C C 0.0594(6) -0.2781(6) 0.4779(5) 0.041(2) Uani 1 1 d .
H77D H 0.1081 -0.2610 0.5095 0.049 Uiso 1 1 calc R
C78C C 0.0184(6) -0.3459(6) 0.4298(5) 0.041(2) Uani 1 1 d .
H78D H 0.0369 -0.3768 0.4270 0.049 Uiso 1 1 calc R
C79C C -0.0535(6) -0.3696(6) 0.3831(5) 0.048(3) Uani 1 1 d .
H79D H -0.0841 -0.4173 0.3481 0.058 Uiso 1 1 calc R
C80C C -0.0799(5) -0.3239(5) 0.3880(4) 0.035(2) Uani 1 1 d .
H80D H -0.1289 -0.3423 0.3561 0.042 Uiso 1 1 calc R
C81C C -0.1332(6) -0.2389(5) 0.4802(4) 0.037(3) Uani 1 1 d .
C82C C -0.1276(6) -0.2793(6) 0.5190(4) 0.044(3) Uani 1 1 d .
H82D H -0.0862 -0.2848 0.5266 0.053 Uiso 1 1 calc R
C83C C -0.1796(6) -0.3127(6) 0.5478(5) 0.044(3) Uani 1 1 d .
H83D H -0.1735 -0.3407 0.5730 0.053 Uiso 1 1 calc R
C84C C -0.2385(7) -0.3043(7) 0.5389(5) 0.057(3) Uani 1 1 d .
H84D H -0.2747 -0.3277 0.5568 0.069 Uiso 1 1 calc R
C85C C -0.2457(6) -0.2618(6) 0.5041(5) 0.052(3) Uani 1 1 d .
H85D H -0.2849 -0.2533 0.5003 0.062 Uiso 1 1 calc R
C86C C -0.1961(5) -0.2315(5) 0.4747(4) 0.036(2) Uani 1 1 d .
H86D H -0.2037 -0.2042 0.4494 0.043 Uiso 1 1 calc R
C87C C -0.0083(5) -0.1152(5) 0.4913(4) 0.030(2) Uani 1 1 d .
C88C C -0.0195(6) -0.0703(6) 0.5351(4) 0.041(2) Uani 1 1 d .
H88D H -0.0676 -0.0931 0.5379 0.049 Uiso 1 1 calc R
C89C C 0.0335(6) 0.0041(5) 0.5743(5) 0.046(3) Uani 1 1 d .
H89D H 0.0231 0.0313 0.6038 0.055 Uiso 1 1 calc R
C90C C 0.1026(7) 0.0370(6) 0.5684(5) 0.061(3) Uani 1 1 d .
H90D H 0.1404 0.0884 0.5939 0.073 Uiso 1 1 calc R
C91C C 0.1174(6) -0.0033(6) 0.5266(5) 0.046(3) Uani 1 1 d .
H91D H 0.1659 0.0200 0.5245 0.055 Uiso 1 1 calc R
C92C C 0.0628(5) -0.0768(5) 0.4877(4) 0.035(2) Uani 1 1 d .
H92D H 0.0735 -0.1027 0.4572 0.042 Uiso 1 1 calc R
C93C C -0.1189(5) -0.2114(5) 0.3705(4) 0.032(2) Uani 1 1 d .
C94C C -0.0851(5) -0.1659(5) 0.3389(4) 0.031(2) Uani 1 1 d .
H94D H -0.0340 -0.1240 0.3637 0.037 Uiso 1 1 calc R
C95C C -0.1225(6) -0.1780(5) 0.2706(4) 0.035(2) Uani 1 1 d .
H95D H -0.0963 -0.1451 0.2512 0.042 Uiso 1 1 calc R
C96C C -0.1954(4) -0.2366(4) 0.2347(3) 0.042(3) Uani 1 1 d .
H96D H -0.2207 -0.2448 0.1896 0.051 Uiso 1 1 calc R
C97C C -0.2337(4) -0.2852(4) 0.2628(3) 0.036(2) Uani 1 1 d R
H97D H -0.2839 -0.3257 0.2377 0.043 Uiso 1 1 d R
C98C C -0.1966(5) -0.2737(5) 0.3286(4) 0.030(2) Uani 1 1 d .
H98D H -0.2234 -0.3081 0.3467 0.036 Uiso 1 1 calc R
C99 C 0.1424(8) -0.1628(7) 0.3833(6) 0.057(3) Uani 1 1 d .
C100 C 0.0660(6) -0.1989(6) 0.3295(5) 0.061(3) Uani 1 1 d .
H10O H 0.0514 -0.1634 0.3311 0.091 Uiso 1 1 calc R
H10P H 0.0286 -0.2420 0.3357 0.091 Uiso 1 1 calc R
H10Q H 0.0674 -0.2153 0.2860 0.091 Uiso 1 1 calc R
C101 C 0.3421(6) 1.1530(7) 0.5365(6) 0.054(3) Uani 1 1 d .
C102 C 0.3652(7) 1.2018(7) 0.5004(6) 0.069(4) Uani 1 1 d .
H10R H 0.3506 1.1722 0.4542 0.104 Uiso 1 1 calc R
H10S H 0.4206 1.2379 0.5220 0.104 Uiso 1 1 calc R
H10T H 0.3399 1.2282 0.5008 0.104 Uiso 1 1 calc R
C103 C 1.0995(7) 1.0130(7) 1.3160(6) 0.054(3) Uani 1 1 d .
C104 C 1.1738(7) 1.0489(7) 1.3622(5) 0.065(3) Uani 1 1 d .
H10D H 1.1816 1.0124 1.3746 0.097 Uiso 1 1 calc R
H10E H 1.1830 1.0857 1.4021 0.097 Uiso 1 1 calc R
H10F H 1.2094 1.0740 1.3426 0.097 Uiso 1 1 calc R
C105 C 0.9069(7) 0.7022(8) 1.1689(6) 0.059(3) Uani 1 1 d .
C106 C 0.8745(7) 0.6443(7) 1.1957(6) 0.066(3) Uani 1 1 d .
H10G H 0.9129 0.6578 1.2389 0.099 Uiso 1 1 calc R
H10H H 0.8594 0.5968 1.1644 0.099 Uiso 1 1 calc R
H10I H 0.8298 0.6396 1.2016 0.099 Uiso 1 1 calc R

loop_
_atom_site_aniso_label
_atom_site_aniso_U_11
_atom_site_aniso_U_22
_atom_site_aniso_U_33
_atom_site_aniso_U_23
_atom_site_aniso_U_13
_atom_site_aniso_U_12
B1 0.026(4) 0.021(4) 0.028(4) 0.015(3) 0.012(3) 0.010(3)
B2 0.026(4) 0.021(4) 0.028(4) 0.015(3) 0.012(3) 0.010(3)
B1A 0.029(5) 0.037(6) 0.030(5) 0.022(4) 0.017(4) 0.023(5)
B2A 0.020(5) 0.035(6) 0.028(4) 0.004(4) 0.010(4) 0.014(4)
B1B 0.025(5) 0.030(6) 0.034(5) 0.017(4) 0.016(4) 0.017(5)
B2B 0.056(7) 0.040(7) 0.043(6) 0.028(5) 0.028(5) 0.033(6)
B1C 0.030(6) 0.014(5) 0.026(5) 0.005(4) -0.002(4) 0.006(4)
B2C 0.042(6) 0.037(6) 0.036(5) 0.010(4) 0.017(5) 0.023(5)
Fe1 0.0220(7) 0.0232(7) 0.0223(6) 0.0105(5) 0.0100(5) 0.0130(6)
Fe1A 0.0223(7) 0.0225(7) 0.0252(6) 0.0106(5) 0.0114(5) 0.0137(6)
Fe1B 0.0213(7) 0.0215(7) 0.0240(6) 0.0103(5) 0.0103(5) 0.0130(6)
Fe1C 0.0200(7) 0.0212(7) 0.0230(6) 0.0098(5) 0.0101(5) 0.0118(6)
P1 0.0230(12) 0.0234(13) 0.0237(11) 0.0084(9) 0.0099(9) 0.0145(11)
P2 0.0194(12) 0.0216(13) 0.0261(11) 0.0095(9) 0.0090(9) 0.0115(11)
P1A 0.0269(13) 0.0280(14) 0.0275(11) 0.0164(10) 0.0151(10) 0.0175(12)
P2A 0.0242(13) 0.0202(13) 0.0266(11) 0.0092(10) 0.0116(10) 0.0126(11)
P1B 0.0208(12) 0.0243(13) 0.0272(11) 0.0128(10) 0.0129(10) 0.0151(11)
P2B 0.0225(13) 0.0216(13) 0.0299(12) 0.0108(10) 0.0136(10) 0.0138(11)
P1C 0.0213(12) 0.0239(13) 0.0241(11) 0.0131(10) 0.0115(9) 0.0120(11)
P2C 0.0191(12) 0.0212(12) 0.0227(11) 0.0103(9) 0.0093(9) 0.0099(11)
N1 0.024(4) 0.032(4) 0.020(3) 0.008(3) 0.005(3) 0.020(3)
N2 0.030(4) 0.035(4) 0.021(3) 0.008(3) 0.009(3) 0.021(4)
N3 0.010(4) 0.024(4) 0.030(4) 0.013(3) 0.010(3) 0.003(3)
N4 0.019(3) 0.025(4) 0.025(3) 0.018(3) 0.014(3) 0.014(3)
N1A 0.020(4) 0.016(3) 0.024(3) 0.008(3) 0.008(3) 0.012(3)
N2A 0.023(3) 0.021(3) 0.023(3) 0.010(2) 0.011(3) 0.015(3)
N3A 0.027(4) 0.024(4) 0.036(4) 0.018(3) 0.014(3) 0.018(3)
N4A 0.033(4) 0.035(4) 0.022(4) 0.010(3) 0.019(3) 0.026(4)
N1B 0.021(3) 0.028(4) 0.029(3) 0.015(3) 0.008(3) 0.015(3)
N2B 0.025(4) 0.020(4) 0.026(3) 0.011(3) 0.012(3) 0.010(3)
N3B 0.015(3) 0.020(4) 0.025(4) 0.012(3) 0.008(3) 0.011(3)
N4B 0.015(4) 0.020(4) 0.039(4) 0.018(3) 0.007(3) 0.008(3)
N1C 0.023(4) 0.017(3) 0.023(3) 0.011(3) 0.014(3) 0.012(3)
N2C 0.025(4) 0.025(4) 0.031(3) 0.018(3) 0.015(3) 0.016(3)
N3C 0.021(3) 0.024(4) 0.023(3) 0.007(3) 0.011(3) 0.008(3)
N4C 0.020(4) 0.023(4) 0.016(3) 0.008(3) 0.002(3) 0.009(3)
N5 0.034(5) 0.061(6) 0.060(6) -0.005(5) 0.015(5) 0.001(5)
N6 0.046(6) 0.071(7) 0.052(5) -0.004(5) 0.020(4) 0.028(5)
N7 0.110(10) 0.121(10) 0.073(7) 0.047(7) 0.057(7) 0.057(9)
N8 0.065(7) 0.067(7) 0.059(6) 0.023(5) 0.023(5) 0.019(6)
C1 0.024(5) 0.033(5) 0.017(3) 0.020(3) 0.015(3) 0.016(4)
C2 0.018(5) 0.048(6) 0.024(4) 0.019(4) 0.009(4) 0.014(5)
C3 0.028(6) 0.032(6) 0.042(5) 0.020(4) 0.016(4) 0.016(5)
C4 0.044(6) 0.042(6) 0.029(4) 0.025(4) 0.021(4) 0.029(5)
C5 0.016(5) 0.046(6) 0.040(5) 0.018(5) 0.014(4) 0.012(5)
C6 0.021(5) 0.026(5) 0.026(4) 0.006(4) 0.009(4) 0.012(4)
C7 0.012(4) 0.034(6) 0.035(5) 0.006(4) 0.003(4) 0.012(4)
C8 0.015(4) 0.025(5) 0.023(4) -0.002(4) 0.004(3) 0.004(4)
C9 0.026(4) 0.022(4) 0.051(4) 0.001(3) 0.021(3) 0.007(3)
C10 0.042(7) 0.051(8) 0.133(12) 0.031(8) 0.023(8) 0.033(7)
C11 0.031(6) 0.058(8) 0.089(9) 0.008(7) 0.022(6) 0.031(6)
C12 0.016(5) 0.063(7) 0.061(6) -0.036(5) 0.002(4) 0.015(5)
C13 0.014(5) 0.037(6) 0.048(6) 0.014(5) 0.008(4) 0.007(5)
C14 0.060(7) 0.033(6) 0.067(7) -0.002(5) 0.042(6) 0.004(5)
C15 0.037(5) 0.035(5) 0.025(4) 0.021(4) 0.016(4) 0.024(5)
C16 0.025(4) 0.033(5) 0.027(4) 0.016(3) 0.011(3) 0.020(4)
C17 0.015(3) 0.026(4) 0.025(3) 0.007(3) 0.004(2) 0.008(3)
C18 0.015(4) 0.022(4) 0.022(4) 0.006(3) 0.002(3) 0.007(3)
C19 0.043(5) 0.017(4) 0.029(4) 0.009(3) 0.018(4) 0.013(4)
C20 0.021(4) 0.038(5) 0.017(4) -0.002(3) 0.007(3) 0.002(4)
C21 0.025(4) 0.048(5) 0.032(4) 0.027(4) 0.000(3) 0.009(4)
C22 0.027(4) 0.037(5) 0.063(5) 0.035(4) 0.012(4) 0.016(4)
C23 0.028(5) 0.038(5) 0.032(4) 0.013(4) 0.013(3) 0.011(4)
C24 0.025(4) 0.027(4) 0.025(3) 0.012(3) 0.008(3) 0.016(3)
C25 0.020(5) 0.024(5) 0.021(4) 0.010(3) 0.001(3) 0.004(4)
C26 0.036(5) 0.029(4) 0.030(4) 0.008(3) 0.010(3) 0.013(4)
C27 0.053(5) 0.037(5) 0.030(4) 0.006(3) 0.012(4) 0.014(4)
C28 0.037(5) 0.043(5) 0.036(5) 0.006(4) 0.017(4) -0.005(4)
C29 0.041(4) 0.041(4) 0.039(3) 0.023(3) 0.005(3) 0.019(3)
C30 0.034(5) 0.039(5) 0.034(4) 0.008(3) 0.011(4) 0.021(4)
C31 0.014(4) 0.024(5) 0.033(4) 0.003(4) 0.006(3) 0.011(4)
C32 0.019(4) 0.029(5) 0.023(4) 0.016(4) 0.011(3) 0.016(4)
C33 0.034(5) 0.027(5) 0.031(5) 0.015(4) 0.016(4) 0.019(5)
C34 0.030(5) 0.020(5) 0.038(5) 0.017(4) 0.022(4) 0.014(4)
C35 0.043(6) 0.027(6) 0.057(6) 0.014(5) 0.030(5) 0.015(5)
C36 0.056(7) 0.053(7) 0.072(7) 0.050(6) 0.043(6) 0.047(6)
C37 0.038(6) 0.051(6) 0.034(5) 0.027(5) 0.019(4) 0.028(5)
C38 0.027(5) 0.041(6) 0.052(6) 0.031(5) 0.025(4) 0.027(5)
C39 0.030(5) 0.055(6) 0.020(4) -0.006(4) -0.011(4) 0.029(5)
C40 0.025(5) 0.021(5) 0.023(4) 0.008(4) 0.012(4) 0.016(4)
C41 0.027(5) 0.028(5) 0.033(5) 0.017(4) 0.010(4) 0.012(5)
C42 0.043(6) 0.034(5) 0.030(5) 0.006(4) 0.015(4) 0.026(5)
C43 0.044(6) 0.062(8) 0.028(5) 0.026(5) 0.025(4) 0.035(6)
C44 0.038(6) 0.030(6) 0.035(5) 0.018(4) 0.026(4) 0.021(5)
C45 0.020(5) 0.035(6) 0.032(5) 0.018(4) 0.006(4) 0.017(5)
C46 0.022(5) 0.033(5) 0.041(5) 0.025(4) 0.018(4) 0.021(4)
C47 0.023(5) 0.035(6) 0.035(5) 0.007(4) 0.009(4) 0.022(5)
C48 0.037(6) 0.031(6) 0.048(6) 0.008(5) 0.016(5) 0.019(5)
C49 0.029(4) 0.031(5) 0.028(4) 0.021(4) 0.015(3) 0.014(4)
C50 0.069(6) 0.026(5) 0.078(6) 0.009(4) 0.044(5) 0.022(5)
C1A 0.039(6) 0.030(5) 0.042(5) 0.025(4) 0.026(5) 0.026(5)
C2A 0.042(6) 0.043(6) 0.026(4) 0.016(4) 0.014(4) 0.034(6)
C3A 0.044(6) 0.036(5) 0.031(5) 0.016(4) 0.014(4) 0.027(5)
C4A 0.037(6) 0.046(6) 0.047(5) 0.017(5) 0.025(5) 0.029(5)
C5A 0.039(6) 0.031(5) 0.038(5) 0.015(4) 0.022(4) 0.024(5)
C6A 0.044(6) 0.041(6) 0.033(5) 0.015(4) 0.017(5) 0.032(5)
C7A 0.034(5) 0.048(6) 0.034(5) 0.028(4) 0.011(4) 0.030(5)
C8A 0.030(5) 0.019(5) 0.029(4) 0.018(4) 0.019(4) 0.014(4)
C9A 0.020(5) 0.039(6) 0.033(5) 0.012(4) 0.011(4) 0.015(5)
C10A 0.040(6) 0.023(5) 0.036(5) 0.011(4) 0.012(4) 0.012(5)
C11A 0.036(6) 0.027(6) 0.053(6) -0.006(5) 0.010(5) 0.003(5)
C12A 0.071(8) 0.031(6) 0.058(6) 0.023(5) 0.046(6) 0.033(6)
C13A 0.039(6) 0.028(5) 0.035(5) 0.016(4) 0.021(4) 0.020(5)
C14A 0.042(6) 0.035(6) 0.038(5) 0.015(4) 0.025(5) 0.021(5)
C15A 0.022(5) 0.025(5) 0.031(4) 0.011(4) 0.017(4) 0.008(4)
C16A 0.034(5) 0.032(5) 0.023(4) 0.017(4) 0.015(4) 0.011(5)
C17A 0.031(4) 0.014(3) 0.032(4) 0.010(3) 0.012(3) 0.015(3)
C18A 0.031(5) 0.025(4) 0.016(3) 0.010(3) 0.004(3) 0.014(4)
C19A 0.060(7) 0.045(6) 0.045(5) 0.035(5) 0.026(5) 0.031(6)
C20A 0.025(4) 0.034(5) 0.041(5) 0.010(4) 0.013(4) 0.005(4)
C21A 0.065(7) 0.043(6) 0.051(5) 0.030(5) 0.039(5) 0.033(6)
C22A 0.057(6) 0.066(7) 0.040(5) 0.039(5) 0.026(4) 0.031(5)
C23A 0.043(6) 0.029(5) 0.037(5) 0.001(4) 0.004(4) 0.019(5)
C24A 0.029(4) 0.016(3) 0.026(3) 0.007(3) 0.008(3) 0.015(3)
C25A 0.040(5) 0.036(5) 0.029(4) 0.017(4) 0.016(4) 0.023(4)
C26A 0.051(6) 0.036(6) 0.049(5) 0.013(4) 0.017(4) 0.018(5)
C27A 0.064(6) 0.045(6) 0.050(5) 0.018(4) 0.031(5) 0.036(5)
C28A 0.071(7) 0.034(5) 0.077(7) 0.038(5) 0.045(6) 0.035(6)
C29A 0.065(6) 0.066(6) 0.067(6) 0.049(5) 0.041(5) 0.055(6)
C30A 0.054(6) 0.041(5) 0.037(4) 0.024(4) 0.017(4) 0.023(4)
C31A 0.024(4) 0.018(4) 0.022(3) 0.007(3) 0.006(3) 0.011(3)
C32A 0.007(4) 0.026(5) 0.035(5) 0.008(4) 0.012(4) 0.006(4)
C33A 0.017(4) 0.016(4) 0.029(4) 0.009(3) 0.015(4) 0.007(4)
C34A 0.027(5) 0.034(6) 0.037(5) 0.023(4) 0.016(4) 0.021(5)
C35A 0.030(5) 0.036(6) 0.032(5) 0.016(4) 0.011(4) 0.023(5)
C36A 0.029(5) 0.034(6) 0.027(5) 0.015(4) 0.007(4) 0.012(5)
C37A 0.038(6) 0.027(5) 0.033(5) 0.019(4) 0.025(4) 0.017(5)
C38A 0.027(5) 0.030(5) 0.039(5) 0.016(4) 0.021(4) 0.018(5)
C39A 0.017(4) 0.009(4) 0.040(4) 0.003(3) 0.006(3) 0.008(3)
C40A 0.023(5) 0.027(5) 0.038(5) 0.011(4) 0.019(4) 0.016(4)
C41A 0.021(4) 0.037(4) 0.023(3) 0.022(3) 0.011(3) 0.023(4)
C42A 0.042(6) 0.035(6) 0.029(5) 0.022(4) 0.019(4) 0.023(5)
C43A 0.026(5) 0.051(7) 0.023(4) 0.010(4) 0.002(4) 0.026(5)
C44A 0.045(6) 0.011(4) 0.031(5) 0.008(4) 0.023(4) 0.011(4)
C45A 0.034(5) 0.025(5) 0.028(4) 0.016(4) 0.017(4) 0.020(5)
C46A 0.018(4) 0.021(5) 0.043(5) 0.017(4) 0.010(4) 0.009(4)
C47A 0.024(5) 0.024(5) 0.028(5) 0.012(4) 0.010(4) 0.010(4)
C48A 0.033(5) 0.048(6) 0.027(5) 0.013(4) 0.010(4) 0.013(5)
C49A 0.032(5) 0.039(6) 0.036(5) 0.025(4) 0.023(4) 0.026(5)
C50A 0.017(4) 0.029(5) 0.029(4) 0.006(4) 0.004(3) 0.003(4)
C1B 0.029(5) 0.026(5) 0.020(4) 0.000(4) 0.003(4) 0.018(4)
C2B 0.022(5) 0.020(5) 0.025(4) -0.003(4) 0.006(4) 0.009(4)
C3B 0.034(6) 0.044(6) 0.033(5) 0.022(4) 0.016(4) 0.020(5)
C4B 0.044(6) 0.055(7) 0.035(5) 0.030(5) 0.024(5) 0.028(6)
C5B 0.021(5) 0.048(6) 0.023(4) 0.005(4) 0.007(4) 0.012(5)
C6B 0.022(5) 0.018(5) 0.020(4) 0.004(4) 0.004(4) 0.007(4)
C7B 0.030(5) 0.080(7) 0.025(4) 0.025(4) 0.022(4) 0.029(5)
C8B 0.029(5) 0.032(5) 0.018(4) 0.018(4) 0.015(4) 0.020(5)
C9B 0.026(4) 0.022(4) 0.051(4) 0.001(3) 0.021(3) 0.007(3)
C0B 0.012(4) 0.038(6) 0.026(4) 0.005(4) 0.006(3) 0.014(4)
C11B 0.026(5) 0.019(5) 0.038(5) 0.006(4) 0.019(4) 0.002(4)
C12B 0.021(5) 0.037(6) 0.034(5) 0.015(4) 0.014(4) 0.019(5)
C13B 0.020(5) 0.032(5) 0.036(5) 0.016(4) 0.018(4) 0.018(5)
C14B 0.055(6) 0.031(5) 0.035(5) 0.010(4) 0.022(5) 0.028(5)
C15B 0.040(5) 0.017(5) 0.026(4) 0.010(4) 0.014(4) 0.021(4)
C16B 0.022(4) 0.026(4) 0.027(4) 0.008(3) 0.005(3) 0.018(4)
C17B 0.021(3) 0.022(3) 0.028(3) 0.012(3) 0.010(3) 0.012(3)
C18B 0.022(4) 0.027(4) 0.029(4) 0.015(3) 0.017(3) 0.017(4)
C19B 0.059(6) 0.024(4) 0.036(4) 0.012(3) 0.015(4) 0.025(4)
C20B 0.048(5) 0.043(5) 0.037(4) 0.022(4) 0.011(3) 0.030(4)
C21B 0.053(6) 0.053(6) 0.057(5) 0.039(5) 0.023(5) 0.043(5)
C22B 0.079(8) 0.023(5) 0.052(6) 0.012(4) 0.024(6) 0.022(6)
C23B 0.045(5) 0.040(5) 0.040(5) 0.025(4) 0.006(4) 0.025(5)
C24B 0.031(4) 0.018(4) 0.030(4) 0.010(3) 0.015(3) 0.012(3)
C25B 0.025(4) 0.022(4) 0.032(4) 0.014(3) 0.017(3) 0.015(4)
C26B 0.044(6) 0.039(5) 0.029(4) 0.022(4) 0.007(4) 0.014(5)
C27B 0.064(7) 0.042(6) 0.026(4) 0.010(4) 0.026(4) 0.024(5)
C28B 0.039(5) 0.032(5) 0.051(5) 0.019(4) 0.032(4) 0.012(4)
C29B 0.047(5) 0.036(5) 0.038(4) 0.017(4) 0.019(4) 0.024(4)
C30B 0.030(5) 0.028(5) 0.024(4) 0.001(4) 0.002(4) 0.017(4)
C31B 0.010(4) 0.019(4) 0.023(4) 0.001(3) 0.002(3) 0.008(4)
C32B 0.034(5) 0.030(5) 0.026(4) 0.008(4) 0.012(4) 0.024(5)
C33B 0.030(5) 0.025(5) 0.022(4) 0.006(4) 0.012(4) 0.021(4)
C34B 0.041(6) 0.034(6) 0.041(5) 0.015(4) 0.016(5) 0.028(5)
C35B 0.017(5) 0.039(6) 0.039(5) -0.001(4) 0.004(4) 0.014(4)
C36B 0.059(7) 0.057(7) 0.025(4) 0.021(4) 0.015(5) 0.046(6)
C37B 0.030(5) 0.047(6) 0.029(4) 0.016(4) 0.005(4) 0.030(5)
C38B 0.024(5) 0.032(5) 0.042(5) 0.021(4) 0.023(4) 0.022(5)
C39B 0.057(7) 0.045(6) 0.048(6) 0.016(5) 0.037(5) 0.036(6)
C40B 0.030(5) 0.040(6) 0.029(5) 0.016(4) 0.017(4) 0.024(5)
C41B 0.051(6) 0.021(5) 0.042(5) 0.023(4) 0.034(5) 0.023(5)
C42B 0.022(5) 0.039(7) 0.064(7) 0.018(5) 0.021(5) 0.009(5)
C43B 0.064(7) 0.019(5) 0.068(6) 0.023(5) 0.049(6) 0.026(5)
C44B 0.037(6) 0.033(6) 0.052(6) 0.017(5) 0.026(5) 0.025(5)
C45B 0.042(6) 0.029(5) 0.035(5) 0.018(4) 0.026(5) 0.022(5)
C46B 0.053(7) 0.041(6) 0.062(6) 0.024(5) 0.030(5) 0.042(6)
C47B 0.028(5) 0.025(5) 0.033(5) 0.014(4) 0.021(4) 0.016(4)
C48B 0.032(5) 0.045(6) 0.033(5) 0.015(4) 0.016(4) 0.030(5)
C49B 0.018(5) 0.019(5) 0.026(5) 0.006(4) 0.004(4) 0.003(4)
C50B 0.053(6) 0.088(8) 0.026(5) 0.001(5) 0.014(4) 0.049(6)
C1C 0.017(4) 0.021(5) 0.027(4) 0.014(4) 0.014(4) 0.012(4)
C2C 0.038(6) 0.034(6) 0.031(5) 0.018(4) 0.018(4) 0.018(5)
C3C 0.048(6) 0.019(5) 0.041(5) 0.016(4) 0.033(5) 0.022(5)
C4C 0.045(6) 0.026(5) 0.050(5) 0.019(4) 0.035(5) 0.023(5)
C5C 0.027(5) 0.043(6) 0.062(6) 0.037(5) 0.030(5) 0.025(5)
C6C 0.021(5) 0.025(5) 0.017(4) 0.008(3) 0.007(3) 0.008(4)
C7C 0.043(6) 0.036(5) 0.067(6) 0.038(5) 0.041(5) 0.021(5)
C8C 0.014(5) 0.039(6) 0.024(4) 0.018(4) 0.005(4) 0.013(5)
C9C 0.030(5) 0.031(5) 0.026(4) 0.011(4) 0.014(4) 0.020(5)
C10C 0.042(6) 0.030(5) 0.026(4) 0.016(4) 0.012(4) 0.018(5)
C11C 0.046(6) 0.026(6) 0.035(5) 0.000(4) 0.016(5) 0.019(5)
C12C 0.041(6) 0.049(7) 0.036(5) 0.026(5) 0.021(5) 0.031(6)
C13C 0.025(5) 0.032(5) 0.035(5) 0.019(4) 0.022(4) 0.022(5)
C14C 0.044(6) 0.035(6) 0.033(5) 0.017(4) 0.025(4) 0.018(5)
C15C 0.023(5) 0.017(5) 0.033(5) 0.009(4) 0.009(4) 0.008(4)
C16C 0.030(5) 0.020(4) 0.020(4) 0.009(3) 0.014(3) 0.013(4)
C17C 0.018(3) 0.030(4) 0.023(3) 0.012(3) 0.005(3) 0.009(3)
C18C 0.021(4) 0.025(5) 0.028(4) 0.012(4) 0.017(4) 0.013(4)
C19C 0.048(6) 0.042(5) 0.038(5) 0.017(4) 0.017(4) 0.020(5)
C20C 0.056(7) 0.048(6) 0.045(6) 0.006(5) 0.008(5) 0.011(6)
C21C 0.036(5) 0.046(6) 0.051(5) 0.024(5) 0.013(4) 0.002(5)
C22C 0.030(4) 0.063(6) 0.058(5) 0.044(4) 0.017(4) 0.025(4)
C23C 0.037(5) 0.042(5) 0.034(4) 0.024(4) 0.020(4) 0.021(4)
C24C 0.019(3) 0.029(4) 0.028(3) 0.012(3) 0.011(3) 0.015(3)
C25C 0.027(4) 0.025(4) 0.015(3) 0.008(3) 0.007(3) 0.013(4)
C26C 0.024(4) 0.030(4) 0.036(4) 0.014(3) 0.013(3) 0.018(4)
C27C 0.038(5) 0.032(5) 0.042(5) 0.012(4) 0.015(4) 0.014(4)
C28C 0.037(5) 0.057(7) 0.037(5) 0.024(4) 0.018(4) 0.013(5)
C29C 0.041(4) 0.041(4) 0.039(3) 0.023(3) 0.005(3) 0.019(3)
C30C 0.026(4) 0.023(4) 0.035(4) 0.007(3) 0.010(3) 0.018(4)
C31C 0.036(5) 0.021(4) 0.021(3) 0.012(3) 0.022(3) 0.018(4)
C32C 0.012(4) 0.016(4) 0.026(4) 0.006(3) 0.005(3) 0.004(4)
C33C 0.017(4) 0.029(5) 0.023(4) 0.002(3) 0.003(3) 0.014(4)
C34C 0.033(5) 0.015(4) 0.027(4) 0.012(3) 0.019(4) 0.016(4)
C35C 0.038(6) 0.031(5) 0.032(5) 0.021(4) 0.018(4) 0.018(5)
C36C 0.023(5) 0.040(6) 0.045(5) 0.018(4) 0.007(4) 0.019(5)
C37C 0.028(5) 0.036(6) 0.027(4) 0.012(4) 0.004(4) 0.022(5)
C38C 0.027(5) 0.036(5) 0.026(4) 0.020(4) 0.017(4) 0.018(5)
C39C 0.036(5) 0.022(5) 0.028(4) 0.014(4) 0.016(4) 0.011(5)
C40C 0.016(4) 0.028(5) 0.045(5) 0.012(4) 0.015(4) 0.015(4)
C41C 0.009(4) 0.025(5) 0.096(7) 0.023(5) 0.002(4) 0.004(4)
C42C 0.037(6) 0.025(5) 0.052(6) 0.012(4) 0.020(5) 0.017(5)
C43C 0.036(6) 0.043(6) 0.052(6) 0.008(5) 0.021(5) 0.024(6)
C44C 0.041(6) 0.018(4) 0.054(5) 0.023(4) 0.017(4) 0.006(4)
C45C 0.017(5) 0.051(6) 0.027(5) -0.003(4) 0.011(4) 0.009(5)
C46C 0.033(5) 0.067(7) 0.028(4) 0.026(4) 0.012(4) 0.030(5)
C47C 0.037(5) 0.031(5) 0.028(4) 0.008(3) 0.020(3) 0.023(4)
C48C 0.078(7) 0.039(5) 0.061(5) 0.038(4) 0.050(5) 0.043(5)
C49C 0.018(5) 0.027(5) 0.032(5) 0.018(4) 0.008(4) 0.008(4)
C50C 0.031(5) 0.029(6) 0.065(6) 0.015(5) 0.022(5) 0.025(5)
C51 0.029(5) 0.022(5) 0.029(5) 0.015(4) 0.017(4) 0.011(4)
C52 0.041(6) 0.037(6) 0.038(5) 0.026(5) 0.021(5) 0.016(5)
C53 0.096(10) 0.045(7) 0.045(6) 0.024(5) 0.035(6) 0.040(7)
C54 0.039(6) 0.036(6) 0.057(6) 0.016(5) 0.035(5) 0.007(5)
C55 0.019(5) 0.049(7) 0.039(5) 0.012(5) 0.012(4) 0.015(5)
C56 0.052(7) 0.038(6) 0.027(5) 0.017(4) 0.015(5) 0.020(6)
C57 0.031(4) 0.024(3) 0.026(3) 0.015(3) 0.009(3) 0.013(3)
C58 0.050(6) 0.044(6) 0.054(6) 0.024(5) 0.025(5) 0.032(5)
C59 0.040(6) 0.045(6) 0.034(5) 0.010(4) 0.018(4) 0.023(5)
C60 0.062(8) 0.070(8) 0.075(8) 0.047(7) 0.038(7) 0.052(7)
C61 0.043(6) 0.055(7) 0.050(6) 0.020(5) 0.014(5) 0.033(6)
C62 0.058(7) 0.029(5) 0.059(6) 0.028(5) 0.031(6) 0.024(5)
C63 0.041(6) 0.027(5) 0.023(4) 0.011(4) 0.010(4) 0.013(5)
C64 0.055(7) 0.055(7) 0.031(5) 0.027(5) 0.017(4) 0.032(6)
C65 0.041(6) 0.041(6) 0.048(6) 0.031(5) 0.005(5) 0.003(5)
C66 0.061(7) 0.028(5) 0.030(5) 0.010(4) 0.011(5) -0.003(5)
C67 0.127(11) 0.053(7) 0.033(5) 0.016(5) 0.037(6) 0.055(8)
C68 0.057(6) 0.036(6) 0.019(4) 0.007(4) 0.015(4) 0.019(5)
C69 0.037(6) 0.026(5) 0.023(4) 0.011(4) 0.012(4) 0.017(5)
C70 0.047(6) 0.035(5) 0.038(5) 0.021(4) 0.023(5) 0.025(5)
C71 0.039(5) 0.043(6) 0.021(4) 0.008(4) 0.005(4) 0.025(5)
C72 0.047(6) 0.048(6) 0.038(5) 0.022(5) 0.029(5) 0.034(5)
C73 0.043(6) 0.030(5) 0.036(5) 0.010(4) 0.021(4) 0.019(5)
C74 0.034(5) 0.034(5) 0.036(5) 0.016(4) 0.016(4) 0.022(5)
C75 0.037(5) 0.020(5) 0.024(4) 0.011(4) 0.017(4) 0.016(4)
C76 0.021(5) 0.038(5) 0.032(5) 0.024(4) 0.021(4) 0.018(4)
C77 0.042(6) 0.051(7) 0.024(4) 0.015(4) 0.021(4) 0.033(6)
C78 0.025(5) 0.031(6) 0.027(4) 0.007(4) 0.011(4) 0.012(5)
C79 0.032(6) 0.032(6) 0.027(5) 0.005(4) 0.005(4) 0.002(5)
C80 0.034(6) 0.037(6) 0.025(4) 0.017(4) 0.015(4) 0.018(5)
C81 0.032(5) 0.035(6) 0.027(4) 0.013(4) 0.010(4) 0.019(5)
C82 0.037(5) 0.028(5) 0.038(5) 0.006(4) 0.017(4) 0.017(5)
C83 0.035(5) 0.042(6) 0.031(5) 0.011(4) 0.019(4) 0.018(5)
C84 0.040(6) 0.041(6) 0.017(4) 0.006(4) 0.006(4) 0.021(5)
C85 0.040(6) 0.050(7) 0.035(5) 0.030(5) 0.022(4) 0.026(5)
C86 0.036(5) 0.014(4) 0.036(5) 0.018(4) 0.019(4) 0.015(4)
C87 0.031(4) 0.035(5) 0.025(4) 0.007(3) 0.014(3) 0.028(4)
C88 0.021(5) 0.051(6) 0.031(5) 0.013(4) 0.016(4) 0.020(5)
C89 0.049(6) 0.057(7) 0.036(5) 0.029(5) 0.031(5) 0.043(6)
C90 0.052(6) 0.022(5) 0.049(6) 0.025(4) 0.036(5) 0.027(5)
C91 0.049(6) 0.045(6) 0.033(5) 0.013(5) 0.022(5) 0.019(5)
C92 0.025(5) 0.020(5) 0.029(5) 0.012(4) 0.010(4) 0.007(4)
C93 0.016(3) 0.023(3) 0.029(3) 0.012(3) 0.011(3) 0.006(3)
C94 0.030(5) 0.031(5) 0.032(5) 0.010(4) 0.015(4) 0.020(5)
C95 0.032(6) 0.036(6) 0.025(5) 0.002(4) 0.003(4) 0.017(5)
C96 0.046(6) 0.046(6) 0.036(5) 0.014(5) 0.021(5) 0.034(6)
C97 0.022(5) 0.047(6) 0.031(5) 0.021(4) 0.012(4) 0.026(5)
C98 0.028(5) 0.031(5) 0.031(5) 0.014(4) 0.008(4) 0.017(5)
C51A 0.035(6) 0.041(6) 0.026(5) 0.015(4) -0.007(4) 0.014(5)
C52A 0.034(6) 0.046(6) 0.041(5) 0.020(5) 0.012(4) 0.028(5)
C53A 0.045(7) 0.104(10) 0.066(7) 0.058(7) 0.036(6) 0.055(8)
C54A 0.045(7) 0.098(9) 0.078(8) 0.071(7) 0.042(6) 0.053(7)
C55A 0.029(6) 0.064(7) 0.044(6) 0.041(5) 0.011(5) 0.019(6)
C56A 0.036(6) 0.053(7) 0.029(5) 0.016(5) 0.011(4) 0.027(6)
C57A 0.031(4) 0.024(3) 0.026(3) 0.015(3) 0.009(3) 0.013(3)
C58A 0.023(5) 0.027(5) 0.034(5) 0.006(4) 0.008(4) 0.009(5)
C59A 0.049(7) 0.034(6) 0.070(7) 0.014(5) 0.026(6) 0.029(6)
C60A 0.029(6) 0.027(6) 0.082(8) -0.012(6) 0.014(6) 0.013(5)
C61A 0.040(6) 0.043(7) 0.033(5) 0.003(5) -0.003(5) 0.029(6)
C62A 0.027(5) 0.041(6) 0.027(5) 0.000(4) 0.005(4) 0.019(5)
C63A 0.032(5) 0.024(5) 0.033(5) 0.017(4) 0.020(4) 0.016(5)
C64A 0.025(5) 0.032(5) 0.029(5) 0.007(4) 0.005(4) 0.012(4)
C65A 0.038(6) 0.052(7) 0.043(6) 0.020(5) 0.014(5) 0.026(5)
C66A 0.016(5) 0.075(8) 0.035(5) 0.018(5) 0.009(4) 0.015(5)
C67A 0.036(6) 0.045(6) 0.038(5) 0.025(5) 0.012(5) 0.017(5)
C68A 0.031(6) 0.035(6) 0.042(5) 0.023(5) 0.016(5) 0.016(5)
C69A 0.045(6) 0.015(5) 0.030(5) 0.008(4) 0.012(4) 0.006(5)
C70A 0.049(6) 0.030(6) 0.038(5) 0.020(4) 0.028(5) 0.020(5)
C71A 0.034(6) 0.040(6) 0.053(6) 0.022(5) 0.025(5) 0.016(5)
C72A 0.022(5) 0.030(6) 0.059(6) 0.013(5) 0.006(4) 0.008(5)
C73A 0.023(5) 0.040(6) 0.042(5) 0.011(4) 0.006(4) 0.017(5)
C74A 0.035(6) 0.041(6) 0.050(6) 0.028(5) 0.024(5) 0.020(5)
C75A 0.027(4) 0.028(4) 0.030(4) 0.014(3) 0.013(3) 0.018(4)
C76A 0.030(5) 0.024(5) 0.034(5) 0.019(4) 0.023(4) 0.015(4)
C77A 0.032(5) 0.023(5) 0.045(5) 0.017(4) 0.017(4) 0.014(5)
C78A 0.033(5) 0.030(5) 0.050(6) 0.020(4) 0.020(5) 0.021(5)
C79A 0.043(6) 0.030(6) 0.039(5) 0.009(4) 0.017(5) 0.018(5)
C80A 0.019(5) 0.039(6) 0.031(5) 0.013(4) 0.005(4) 0.012(5)
C81A 0.014(4) 0.033(6) 0.029(4) 0.014(4) 0.008(4) 0.010(4)
C82A 0.028(5) 0.032(6) 0.036(5) 0.007(4) 0.013(4) 0.019(5)
C83A 0.034(6) 0.026(5) 0.042(5) 0.017(4) 0.028(4) 0.016(5)
C84A 0.017(5) 0.050(7) 0.044(6) 0.012(5) 0.019(4) 0.008(5)
C85A 0.027(6) 0.040(6) 0.039(5) 0.015(5) 0.017(4) 0.015(5)
C86A 0.035(6) 0.026(5) 0.023(4) 0.007(4) 0.011(4) 0.015(5)
C87A 0.020(4) 0.017(4) 0.035(4) 0.016(4) 0.020(4) 0.012(4)
C88A 0.024(5) 0.049(6) 0.029(5) 0.004(4) 0.013(4) 0.022(5)
C89A 0.045(6) 0.043(6) 0.030(5) 0.017(4) 0.016(4) 0.032(5)
C90A 0.027(5) 0.049(7) 0.034(5) 0.008(5) 0.011(4) 0.016(5)
C91A 0.028(5) 0.025(5) 0.039(5) 0.004(4) 0.005(4) 0.015(4)
C92A 0.018(4) 0.038(5) 0.027(4) 0.020(4) 0.016(4) 0.017(4)
C93A 0.016(3) 0.023(3) 0.029(3) 0.012(3) 0.011(3) 0.006(3)
C94A 0.023(5) 0.038(6) 0.020(4) 0.012(4) 0.008(4) 0.017(5)
C95A 0.026(5) 0.018(4) 0.028(4) 0.006(4) 0.012(4) 0.006(4)
C96A 0.044(6) 0.049(7) 0.032(5) 0.023(5) 0.017(5) 0.031(6)
C97A 0.036(6) 0.046(6) 0.029(5) 0.013(4) 0.011(4) 0.026(5)
C98A 0.022(5) 0.017(4) 0.028(4) 0.011(3) 0.007(4) 0.005(4)
C51B 0.035(5) 0.024(5) 0.039(5) 0.013(4) 0.025(4) 0.018(4)
C52B 0.046(6) 0.044(6) 0.046(5) 0.019(4) 0.021(4) 0.032(5)
C53B 0.074(8) 0.050(7) 0.083(9) 0.029(6) 0.055(7) 0.046(7)
C54B 0.057(7) 0.031(6) 0.047(6) 0.013(5) 0.028(5) 0.020(5)
C55B 0.093(9) 0.062(7) 0.036(5) 0.009(5) 0.019(6) 0.057(7)
C56B 0.040(6) 0.028(5) 0.040(5) 0.006(4) 0.013(4) 0.015(5)
C57B 0.067(7) 0.038(6) 0.027(4) 0.008(4) 0.017(4) 0.028(6)
C58B 0.054(7) 0.050(7) 0.037(5) 0.018(5) 0.021(5) 0.029(6)
C59B 0.063(7) 0.071(8) 0.050(6) 0.025(6) 0.023(6) 0.060(7)
C60B 0.042(6) 0.048(6) 0.040(5) 0.010(4) 0.024(4) 0.026(5)
C61B 0.044(6) 0.029(5) 0.056(5) 0.017(4) 0.029(4) 0.022(4)
C62B 0.032(5) 0.050(6) 0.046(5) 0.024(4) 0.029(4) 0.020(4)
C63B 0.054(6) 0.053(6) 0.043(5) 0.032(5) 0.032(4) 0.049(5)
C64B 0.028(5) 0.042(6) 0.076(7) 0.046(5) 0.036(5) 0.027(5)
C65B 0.048(6) 0.028(5) 0.044(6) 0.007(5) 0.021(5) 0.027(5)
C66B 0.060(7) 0.047(7) 0.038(6) 0.010(5) 0.016(5) 0.039(7)
C67B 0.046(5) 0.038(6) 0.033(5) 0.017(4) 0.019(4) 0.028(5)
C68B 0.038(5) 0.043(5) 0.054(5) 0.026(4) 0.024(4) 0.030(5)
C69B 0.036(5) 0.023(5) 0.032(4) 0.016(4) 0.021(4) 0.016(4)
C70B 0.015(4) 0.024(5) 0.034(4) 0.003(4) 0.002(3) 0.007(4)
C71B 0.037(5) 0.039(6) 0.037(5) 0.019(4) 0.004(4) 0.028(5)
C72B 0.035(5) 0.028(5) 0.038(5) 0.005(4) 0.001(4) 0.023(5)
C73B 0.031(5) 0.017(5) 0.046(5) -0.011(4) -0.004(4) 0.012(4)
C74B 0.034(6) 0.043(6) 0.035(5) 0.013(5) 0.004(4) 0.027(5)
C75B 0.030(5) 0.052(6) 0.060(5) 0.051(5) 0.038(4) 0.035(5)
C76B 0.032(5) 0.030(5) 0.034(5) 0.013(4) 0.012(4) 0.016(5)
C77B 0.050(6) 0.036(6) 0.041(5) 0.021(5) 0.020(5) 0.022(5)
C78B 0.037(5) 0.065(7) 0.067(6) 0.044(5) 0.025(5) 0.036(6)
C79B 0.034(5) 0.065(7) 0.073(6) 0.038(5) 0.032(5) 0.031(5)
C80B 0.061(7) 0.057(7) 0.046(5) 0.015(5) 0.019(5) 0.038(6)
C81B 0.020(4) 0.042(6) 0.031(5) 0.014(4) 0.008(4) 0.019(4)
C82B 0.036(6) 0.026(5) 0.025(4) 0.006(4) 0.004(4) 0.020(5)
C83B 0.050(7) 0.027(6) 0.045(5) 0.006(4) -0.014(5) 0.020(5)
C84B 0.061(7) 0.026(5) 0.051(5) 0.016(4) 0.015(5) 0.035(5)
C85B 0.032(5) 0.027(5) 0.040(5) 0.008(4) 0.005(4) 0.016(4)
C86B 0.040(6) 0.021(5) 0.059(6) 0.022(4) 0.018(5) 0.018(5)
C87B 0.048(6) 0.013(5) 0.052(6) 0.016(4) 0.021(5) 0.015(4)
C88B 0.036(6) 0.056(7) 0.029(5) 0.012(4) 0.015(4) 0.014(5)
C89B 0.030(5) 0.050(6) 0.027(4) 0.001(4) 0.018(4) -0.009(4)
C90B 0.040(6) 0.031(6) 0.067(7) -0.003(5) 0.045(5) 0.001(5)
C91B 0.040(6) 0.033(6) 0.071(7) 0.025(5) 0.032(6) 0.017(5)
C92B 0.054(7) 0.056(7) 0.089(7) 0.050(6) 0.059(6) 0.036(6)
C93B 0.025(5) 0.025(5) 0.048(5) 0.016(4) 0.012(4) 0.013(4)
C94B 0.044(6) 0.040(6) 0.024(4) 0.002(4) 0.015(4) 0.034(5)
C95B 0.031(6) 0.036(6) 0.061(7) 0.019(5) 0.015(5) 0.021(5)
C96B 0.035(6) 0.036(6) 0.048(6) 0.016(5) 0.014(5) 0.028(5)
C97B 0.065(7) 0.057(7) 0.037(5) 0.025(5) 0.023(5) 0.047(6)
C98B 0.042(5) 0.036(5) 0.037(4) 0.018(4) 0.018(4) 0.024(4)
C51C 0.022(5) 0.041(6) 0.033(5) 0.025(4) 0.018(4) 0.020(5)
C52C 0.033(6) 0.049(7) 0.047(6) 0.043(5) 0.014(5) 0.012(5)
C53C 0.031(6) 0.065(8) 0.045(6) 0.032(5) 0.016(5) 0.020(6)
C54C 0.035(6) 0.096(10) 0.054(6) 0.059(7) 0.021(5) 0.022(7)
C55C 0.047(7) 0.086(9) 0.056(7) 0.039(6) 0.028(6) 0.043(7)
C56C 0.044(6) 0.066(7) 0.053(6) 0.040(5) 0.036(5) 0.033(6)
C57C 0.021(4) 0.044(5) 0.040(4) 0.017(4) 0.016(4) 0.024(4)
C58C 0.025(5) 0.040(6) 0.037(5) 0.018(4) 0.015(4) 0.021(5)
C59C 0.027(6) 0.050(7) 0.053(6) 0.001(5) 0.017(5) 0.026(6)
C60C 0.022(5) 0.027(5) 0.062(7) 0.007(5) 0.017(5) 0.011(5)
C61C 0.022(5) 0.047(6) 0.057(6) 0.036(5) 0.024(5) 0.018(5)
C62C 0.028(5) 0.028(5) 0.041(5) 0.019(4) 0.014(4) 0.013(5)
C63C 0.019(5) 0.038(6) 0.031(5) 0.021(4) 0.008(4) 0.009(5)
C64C 0.040(6) 0.026(5) 0.024(4) 0.014(4) 0.015(4) 0.012(5)
C65C 0.033(5) 0.033(5) 0.022(4) 0.002(4) 0.009(4) 0.008(5)
C66C 0.039(6) 0.032(5) 0.030(5) 0.015(4) 0.000(4) 0.015(5)
C67C 0.031(5) 0.040(6) 0.037(5) 0.020(4) 0.016(4) 0.021(5)
C68C 0.027(5) 0.047(6) 0.029(5) 0.022(4) 0.010(4) 0.016(5)
C69C 0.023(5) 0.032(5) 0.041(5) 0.020(4) 0.016(4) 0.018(5)
C70C 0.035(6) 0.033(6) 0.041(5) 0.017(4) 0.014(4) 0.019(5)
C71C 0.065(7) 0.031(6) 0.072(7) 0.033(5) 0.026(6) 0.029(6)
C72C 0.067(7) 0.037(6) 0.071(7) 0.030(5) 0.049(6) 0.039(6)
C73C 0.050(7) 0.026(5) 0.044(5) 0.001(4) 0.026(5) 0.018(5)
C74C 0.028(5) 0.034(6) 0.048(6) 0.013(5) 0.014(5) 0.011(5)
C75C 0.042(5) 0.054(6) 0.030(4) 0.019(4) 0.022(4) 0.029(5)
C76C 0.025(5) 0.055(6) 0.028(5) 0.018(4) 0.006(4) 0.027(5)
C77C 0.034(5) 0.049(6) 0.047(5) 0.029(5) 0.018(4) 0.024(5)
C78C 0.048(6) 0.046(6) 0.042(5) 0.015(5) 0.022(5) 0.035(5)
C79C 0.058(7) 0.032(6) 0.057(6) 0.017(5) 0.023(6) 0.026(5)
C80C 0.029(5) 0.035(5) 0.037(5) 0.014(4) 0.011(4) 0.017(4)
C81C 0.045(6) 0.039(6) 0.022(5) 0.004(4) 0.011(4) 0.024(5)
C82C 0.051(7) 0.050(7) 0.037(5) 0.010(5) 0.023(5) 0.032(6)
C83C 0.049(6) 0.053(7) 0.051(6) 0.039(5) 0.037(5) 0.028(6)
C84C 0.075(8) 0.068(8) 0.031(5) 0.020(5) 0.031(6) 0.037(7)
C85C 0.057(7) 0.053(7) 0.040(6) 0.013(5) 0.027(5) 0.026(6)
C86C 0.020(5) 0.043(6) 0.036(5) 0.006(4) 0.011(4) 0.015(5)
C87C 0.033(5) 0.043(6) 0.023(4) 0.020(4) 0.012(4) 0.025(5)
C88C 0.041(6) 0.042(6) 0.040(5) 0.020(5) 0.018(4) 0.021(5)
C89C 0.047(6) 0.032(6) 0.046(5) 0.013(4) 0.022(5) 0.013(5)
C90C 0.077(8) 0.029(5) 0.037(5) -0.003(4) 0.000(5) 0.020(6)
C91C 0.040(6) 0.054(6) 0.039(5) 0.022(5) 0.009(4) 0.024(5)
C92C 0.026(5) 0.029(5) 0.035(4) 0.006(4) 0.001(4) 0.012(4)
C93C 0.028(5) 0.036(6) 0.040(5) 0.014(4) 0.017(4) 0.024(5)
C94C 0.036(5) 0.034(5) 0.031(5) 0.014(4) 0.015(4) 0.024(5)
C95C 0.045(6) 0.050(6) 0.039(5) 0.032(5) 0.025(5) 0.036(5)
C96C 0.053(7) 0.045(6) 0.019(4) 0.003(4) -0.003(4) 0.032(6)
C97C 0.031(5) 0.035(5) 0.044(5) 0.014(4) 0.014(4) 0.020(5)
C98C 0.024(5) 0.032(5) 0.028(4) 0.007(4) 0.008(4) 0.015(4)
C99 0.065(9) 0.047(7) 0.058(7) 0.020(6) 0.044(7) 0.021(7)
C100 0.044(6) 0.076(7) 0.057(6) -0.003(5) 0.018(5) 0.042(6)
C101 0.032(6) 0.059(9) 0.049(7) 0.005(6) 0.021(5) 0.015(6)
C102 0.046(7) 0.082(8) 0.103(9) 0.057(7) 0.033(6) 0.042(7)
C103 0.051(7) 0.055(7) 0.048(6) 0.007(5) 0.030(6) 0.025(6)
C104 0.083(9) 0.079(8) 0.039(5) 0.031(5) 0.029(6) 0.044(7)
C105 0.044(7) 0.075(10) 0.053(7) 0.008(7) 0.012(6) 0.040(8)
C106 0.077(9) 0.062(7) 0.083(8) 0.030(6) 0.040(7) 0.051(7)

loop_
_atom_type_symbol
_atom_type_description
_atom_type_scat_dispersion_real
_atom_type_scat_dispersion_imag
_atom_type_scat_source
C C 0.0033 0.0016 'International Tables Vol C Tables 4.2.6.8 and 6.1.1.4'
H H 0.0000 0.0000 'International Tables Vol C Tables 4.2.6.8 and 6.1.1.4'
B B 0.0013 0.0007 'International Tables Vol C Tables 4.2.6.8 and 6.1.1.4'
N N 0.0061 0.0033 'International Tables Vol C Tables 4.2.6.8 and 6.1.1.4'
P P 0.1023 0.0942 'International Tables Vol C Tables 4.2.6.8 and 6.1.1.4'
Fe Fe 0.3463 0.8444 'International Tables Vol C Tables 4.2.6.8 and 6.1.1.4'

loop_
_geom_angle_atom_site_label_1
_geom_angle_atom_site_label_2
_geom_angle_atom_site_label_3
_geom_angle
C57 B1 C69 109.0(7)
C57 B1 C51 106.7(7)
C69 B1 C51 111.3(7)
C57 B1 C63 114.0(8)
C69 B1 C63 108.5(7)
C51 B1 C63 107.3(7)
C87 B2 C93 106.1(7)
C87 B2 C81 111.4(7)
C93 B2 C81 113.2(7)
C87 B2 C75 110.9(7)
C93 B2 C75 110.3(7)
C81 B2 C75 105.1(7)
C57A B1A C63A 114.0(8)
C57A B1A C51A 115.4(7)
C63A B1A C51A 99.1(7)
C57A B1A C69A 106.6(7)
C63A B1A C69A 111.7(7)
C51A B1A C69A 110.1(7)
C81A B2A C87A 104.9(7)
C81A B2A C93A 110.5(7)
C87A B2A C93A 112.6(7)
C81A B2A C75A 110.4(7)
C87A B2A C75A 112.4(7)
C93A B2A C75A 106.2(7)
C63B B1B C69B 109.3(7)
C63B B1B C57B 103.6(7)
C69B B1B C57B 114.8(8)
C63B B1B C51B 112.1(8)
C69B B1B C51B 103.5(7)
C57B B1B C51B 113.8(7)
C75B B2B C87B 114.0(8)
C75B B2B C81B 116.8(9)
C87B B2B C81B 103.3(8)
C75B B2B C93B 104.0(8)
C87B B2B C93B 111.4(8)
C81B B2B C93B 107.3(7)
C69C B1C C63C 117.8(7)
C69C B1C C51C 113.6(8)
C63C B1C C51C 101.6(7)
C69C B1C C57C 102.9(7)
C63C B1C C57C 107.8(8)
C51C B1C C57C 113.4(7)
C81C B2C C87C 112.1(8)
C81C B2C C75C 106.4(9)
C87C B2C C75C 110.2(8)
C81C B2C C93C 112.6(8)
C87C B2C C93C 109.1(8)
C75C B2C C93C 106.2(7)
N4 Fe1 N3 175.7(3)
N4 Fe1 N2 88.9(3)
N3 Fe1 N2 86.7(3)
N4 Fe1 N1 85.4(3)
N3 Fe1 N1 93.8(3)
N2 Fe1 N1 83.3(3)
N4 Fe1 P1 94.3(2)
N3 Fe1 P1 89.8(2)
N2 Fe1 P1 166.0(2)
N1 Fe1 P1 83.4(2)
N4 Fe1 P2 89.2(2)
N3 Fe1 P2 90.6(2)
N2 Fe1 P2 83.4(2)
N1 Fe1 P2 165.7(2)
P1 Fe1 P2 110.19(9)
N3A Fe1A N4A 175.6(3)
N3A Fe1A N2A 89.4(3)
N4A Fe1A N2A 86.2(3)
N3A Fe1A N1A 90.8(3)
N4A Fe1A N1A 88.9(3)
N2A Fe1A N1A 81.6(3)
N3A Fe1A P2A 87.6(2)
N4A Fe1A P2A 91.6(2)
N2A Fe1A P2A 83.7(2)
N1A Fe1A P2A 165.2(2)
N3A Fe1A P1A 91.8(2)
N4A Fe1A P1A 92.6(2)
N2A Fe1A P1A 165.8(2)
N1A Fe1A P1A 84.2(2)
P2A Fe1A P1A 110.53(10)
N4B Fe1B N3B 175.2(3)
N4B Fe1B N1B 90.6(3)
N3B Fe1B N1B 84.7(3)
N4B Fe1B N2B 84.0(3)
N3B Fe1B N2B 94.7(3)
N1B Fe1B N2B 83.3(3)
N4B Fe1B P1B 89.8(2)
N3B Fe1B P1B 90.2(2)
N1B Fe1B P1B 83.2(2)
N2B Fe1B P1B 165.2(2)
N4B Fe1B P2B 94.8(2)
N3B Fe1B P2B 89.6(2)
N1B Fe1B P2B 164.3(2)
N2B Fe1B P2B 82.6(2)
P1B Fe1B P2B 111.43(10)
N4C Fe1C N3C 178.9(3)
N4C Fe1C N1C 91.5(3)
N3C Fe1C N1C 87.6(3)
N4C Fe1C N2C 88.5(3)
N3C Fe1C N2C 90.8(3)
N1C Fe1C N2C 82.2(3)
N4C Fe1C P2C 90.7(2)
N3C Fe1C P2C 90.0(2)
N1C Fe1C P2C 164.8(2)
N2C Fe1C P2C 82.8(2)
N4C Fe1C P1C 89.4(2)
N3C Fe1C P1C 91.1(2)
N1C Fe1C P1C 83.9(2)
N2C Fe1C P1C 165.9(2)
P2C Fe1C P1C 111.15(9)
C1 P1 C8 109.1(4)
C1 P1 C15 100.6(4)
C8 P1 C15 103.9(4)
C1 P1 Fe1 123.6(3)
C8 P1 Fe1 115.7(3)
C15 P1 Fe1 100.1(3)
C40 P2 C33 105.7(4)
C40 P2 C32 103.2(4)
C33 P2 C32 103.5(4)
C40 P2 Fe1 124.5(3)
C33 P2 Fe1 117.6(3)
C32 P2 Fe1 98.9(3)
C8A P1A C1A 110.9(4)
C8A P1A C15A 100.5(4)
C1A P1A C15A 103.7(4)
C8A P1A Fe1A 122.0(3)
C1A P1A Fe1A 116.2(3)
C15A P1A Fe1A 99.3(3)
C32A P2A C33A 102.7(4)
C32A P2A C40A 104.8(4)
C33A P2A C40A 108.0(4)
C32A P2A Fe1A 98.1(3)
C33A P2A Fe1A 123.9(3)
C40A P2A Fe1A 115.9(3)
C8B P1B C1B 108.0(4)
C8B P1B C15B 104.4(4)
C1B P1B C15B 102.1(4)
C8B P1B Fe1B 115.4(3)
C1B P1B Fe1B 124.0(3)
C15B P1B Fe1B 99.7(3)
C40B P2B C32B 102.3(4)
C40B P2B C33B 108.5(4)
C32B P2B C33B 103.6(4)
C40B P2B Fe1B 122.8(3)
C32B P2B Fe1B 99.4(3)
C33B P2B Fe1B 116.6(3)
C1C P1C C8C 107.5(4)
C1C P1C C15C 106.9(4)
C8C P1C C15C 101.7(4)
C1C P1C Fe1C 116.8(3)
C8C P1C Fe1C 122.8(3)
C15C P1C Fe1C 98.2(3)
C32C P2C C40C 103.4(4)
C32C P2C C33C 103.1(4)
C40C P2C C33C 108.1(4)
C32C P2C Fe1C 97.9(3)
C40C P2C Fe1C 117.2(3)
C33C P2C Fe1C 123.3(3)
C16 N1 C17 118.9(6)
C16 N1 Fe1 125.3(5)
C17 N1 Fe1 114.1(5)
C31 N2 C24 119.8(7)
C31 N2 Fe1 125.2(6)
C24 N2 Fe1 114.6(5)
C47 N3 Fe1 172.0(7)
C49 N4 Fe1 174.7(7)
C16A N1A C17A 122.8(7)
C16A N1A Fe1A 122.8(6)
C17A N1A Fe1A 114.4(5)
C31A N2A C24A 122.4(7)
C31A N2A Fe1A 124.2(6)
C24A N2A Fe1A 113.3(4)
C47A N3A Fe1A 176.5(7)
C49A N4A Fe1A 172.4(7)
C16B N1B C17B 119.6(7)
C16B N1B Fe1B 125.9(6)
C17B N1B Fe1B 113.4(4)
C31B N2B C24B 118.4(7)
C31B N2B Fe1B 128.1(6)
C24B N2B Fe1B 112.2(5)
C47B N3B Fe1B 175.5(7)
C49B N4B Fe1B 175.0(7)
C16C N1C C17C 121.7(6)
C16C N1C Fe1C 125.1(5)
C17C N1C Fe1C 113.1(5)
C31C N2C C24C 122.0(6)
C31C N2C Fe1C 124.6(6)
C24C N2C Fe1C 113.4(4)
C47C N3C Fe1C 174.5(7)
C49C N4C Fe1C 173.8(7)
C2 C1 C6 117.0(8)
C2 C1 P1 118.5(6)
C6 C1 P1 124.5(7)
C3 C2 C1 124.6(9)
C4 C3 C2 120.5(10)
C3 C4 C5 117.9(9)
C4 C5 C6 121.9(8)
C1 C6 C5 118.2(8)
C1 C6 C7 123.8(8)
C5 C6 C7 118.0(8)
C13 C8 C9 117.5(8)
C13 C8 P1 129.1(8)
C9 C8 P1 113.4(6)
C10 C9 C8 116.4(10)
C9 C10 C11 123.2(13)
C10 C11 C12 121.8(11)
C13 C12 C11 115.3(10)
C12 C13 C8 125.8(11)
C12 C13 C14 113.3(10)
C8 C13 C14 120.9(9)
C16 C15 P1 109.2(6)
N1 C16 C15 121.2(7)
N1 C17 C18 114.0(6)
N1 C17 C24 107.8(5)
C18 C17 C24 115.1(5)
C19 C18 C23 120.5(8)
C19 C18 C17 117.3(7)
C23 C18 C17 122.2(7)
C18 C19 C20 119.8(8)
C21 C20 C19 119.7(8)
C20 C21 C22 120.7(8)
C21 C22 C23 120.0(8)
C22 C23 C18 119.3(8)
N2 C24 C25 113.2(6)
N2 C24 C17 107.5(5)
C25 C24 C17 113.6(5)
C26 C25 C30 118.4(7)
C26 C25 C24 121.5(7)
C30 C25 C24 120.0(7)
C25 C26 C27 121.9(8)
C28 C27 C26 117.5(8)
C27 C28 C29 123.0(8)
C30 C29 C28 116.3(9)
C29 C30 C25 122.7(8)
N2 C31 C32 120.2(7)
C31 C32 P2 111.8(6)
C34 C33 C38 120.1(9)
C34 C33 P2 118.1(7)
C38 C33 P2 121.2(7)
C33 C34 C35 120.9(9)
C34 C35 C36 120.3(9)
C37 C36 C35 118.6(9)
C36 C37 C38 123.2(9)
C37 C38 C33 116.8(8)
C37 C38 C39 117.4(8)
C33 C38 C39 125.7(8)
C41 C40 C45 119.7(7)
C41 C40 P2 117.3(6)
C45 C40 P2 123.0(6)
C42 C41 C40 123.4(9)
C41 C42 C43 114.3(9)
C44 C43 C42 122.4(9)
C43 C44 C45 123.5(9)
C44 C45 C40 116.6(8)
C44 C45 C46 119.7(8)
C40 C45 C46 123.7(8)
N3 C47 C48 175.0(10)
N4 C49 C50 178.2(9)
C2A C1A C6A 117.7(9)
C2A C1A P1A 117.9(7)
C6A C1A P1A 124.3(7)
C1A C2A C3A 125.3(9)
C2A C3A C4A 117.1(10)
C3A C4A C5A 118.3(9)
C6A C5A C4A 123.9(9)
C5A C6A C1A 117.5(9)
C5A C6A C7A 117.6(8)
C1A C6A C7A 124.8(8)
C9A C8A C13A 120.3(8)
C9A C8A P1A 117.2(7)
C13A C8A P1A 122.5(7)
C8A C9A C10A 121.8(9)
C11A C10A C9A 120.0(10)
C10A C11A C12A 118.8(9)
C11A C12A C13A 123.8(10)
C8A C13A C12A 115.1(9)
C8A C13A C14A 125.6(8)
C12A C13A C14A 119.2(9)
C16A C15A P1A 109.3(6)
N1A C16A C15A 122.9(8)
N1A C17A C18A 113.9(6)
N1A C17A C24A 106.5(5)
C18A C17A C24A 116.5(6)
C19A C18A C23A 118.2(9)
C19A C18A C17A 119.4(7)
C23A C18A C17A 122.4(8)
C18A C19A C20A 121.5(9)
C21A C20A C19A 119.4(9)
C20A C21A C22A 120.3(9)
C23A C22A C21A 118.8(9)
C22A C23A C18A 121.7(9)
N2A C24A C17A 105.6(5)
N2A C24A C25A 113.2(5)
C17A C24A C25A 116.0(6)
C30A C25A C26A 116.8(9)
C30A C25A C24A 120.1(8)
C26A C25A C24A 123.1(8)
C27A C26A C25A 121.3(10)
C28A C27A C26A 119.8(11)
C27A C28A C29A 122.4(10)
C28A C29A C30A 118.4(8)
C25A C30A C29A 121.2(9)
N2A C31A C32A 119.1(8)
C31A C32A P2A 111.0(5)
C34A C33A C38A 118.3(8)
C34A C33A P2A 118.1(6)
C38A C33A P2A 123.6(6)
C35A C34A C33A 123.3(8)
C34A C35A C36A 118.6(8)
C37A C36A C35A 120.5(8)
C36A C37A C38A 121.7(8)
C37A C38A C33A 117.6(8)
C37A C38A C39A 119.3(7)
C33A C38A C39A 123.1(8)
C45A C40A C41A 118.8(8)
C45A C40A P2A 122.7(7)
C41A C40A P2A 118.0(7)
C42A C41A C40A 122.2(8)
C41A C42A C43A 120.0(8)
C42A C43A C44A 119.1(8)
C43A C44A C45A 121.8(8)
C40A C45A C44A 118.1(8)
C40A C45A C46A 124.5(8)
C44A C45A C46A 117.4(8)
N3A C47A C48A 174.1(9)
N4A C49A C50A 179.0(9)
C6B C1B C2B 120.4(8)
C6B C1B P1B 123.9(6)
C2B C1B P1B 115.6(6)
C3B C2B C1B 119.8(8)
C4B C3B C2B 119.6(9)
C3B C4B C5B 120.2(9)
C6B C5B C4B 122.4(9)
C5B C6B C1B 117.5(8)
C5B C6B C7B 118.4(8)
C1B C6B C7B 124.1(7)
C9B C8B C13B 118.3(8)
C9B C8B P1B 117.3(7)
C13B C8B P1B 124.0(6)
C8B C9B C0B 121.5(9)
C11B C0B C9B 119.1(8)
C12B C11B C0B 120.0(8)
C11B C12B C13B 122.0(9)
C12B C13B C8B 118.8(8)
C12B C13B C14B 119.6(8)
C8B C13B C14B 121.6(8)
C16B C15B P1B 109.5(6)
N1B C16B C15B 120.8(8)
C18B C17B N1B 114.4(5)
C18B C17B C24B 114.8(5)
N1B C17B C24B 105.2(5)
C23B C18B C19B 119.9(8)
C23B C18B C17B 118.7(7)
C19B C18B C17B 121.4(7)
C18B C19B C20B 121.6(7)
C21B C20B C19B 119.6(7)
C20B C21B C22B 118.5(8)
C21B C22B C23B 120.8(9)
C18B C23B C22B 119.5(8)
N2B C24B C25B 117.1(6)
N2B C24B C17B 105.1(5)
C25B C24B C17B 114.8(5)
C26B C25B C30B 118.6(8)
C26B C25B C24B 118.4(8)
C30B C25B C24B 122.8(7)
C25B C26B C27B 120.5(9)
C28B C27B C26B 120.2(8)
C27B C28B C29B 120.3(9)
C30B C29B C28B 118.6(9)
C29B C30B C25B 121.6(8)
N2B C31B C32B 118.1(8)
C31B C32B P2B 111.8(6)
C38B C33B C34B 118.1(8)
C38B C33B P2B 126.7(7)
C34B C33B P2B 114.6(6)
C35B C34B C33B 119.1(9)
C34B C35B C36B 119.7(9)
C37B C36B C35B 122.2(9)
C36B C37B C38B 119.2(9)
C37B C38B C33B 121.6(9)
C37B C38B C39B 117.8(8)
C33B C38B C39B 120.6(8)
C45B C40B C41B 119.9(8)
C45B C40B P2B 124.6(7)
C41B C40B P2B 115.4(7)
C42B C41B C40B 120.3(9)
C41B C42B C43B 118.7(9)
C44B C43B C42B 120.5(9)
C43B C44B C45B 121.3(9)
C44B C45B C40B 119.2(9)
C44B C45B C46B 118.6(9)
C40B C45B C46B 122.0(8)
N3B C47B C48B 176.4(9)
N4B C49B C50B 176.1(9)
C6C C1C C2C 116.8(8)
C6C C1C P1C 125.6(6)
C2C C1C P1C 117.6(6)
C3C C2C C1C 122.7(9)
C4C C3C C2C 119.3(9)
C3C C4C C5C 120.3(9)
C4C C5C C6C 121.4(9)
C1C C6C C5C 119.3(8)
C1C C6C C7C 123.1(8)
C5C C6C C7C 117.4(8)
C9C C8C C13C 119.4(8)
C9C C8C P1C 117.6(7)
C13C C8C P1C 122.9(7)
C10C C9C C8C 120.9(9)
C11C C10C C9C 121.4(9)
C10C C11C C12C 119.8(9)
C13C C12C C11C 120.7(9)
C12C C13C C8C 117.7(8)
C12C C13C C14C 117.9(8)
C8C C13C C14C 124.3(7)
C16C C15C P1C 109.8(6)
N1C C16C C15C 120.6(7)
N1C C17C C18C 113.2(6)
N1C C17C C24C 105.3(5)
C18C C17C C24C 115.2(6)
C23C C18C C19C 118.5(8)
C23C C18C C17C 124.4(7)
C19C C18C C17C 116.9(7)
C20C C19C C18C 118.1(9)
C21C C20C C19C 119.8(10)
C20C C21C C22C 124.2(9)
C23C C22C C21C 115.7(8)
C18C C23C C22C 123.4(8)
C25C C24C N2C 115.1(6)
C25C C24C C17C 114.8(5)
N2C C24C C17C 103.1(5)
C30C C25C C26C 117.9(7)
C30C C25C C24C 119.5(7)
C26C C25C C24C 122.5(7)
C27C C26C C25C 122.3(8)
C26C C27C C28C 120.7(9)
C27C C28C C29C 119.8(9)
C28C C29C C30C 118.0(8)
C25C C30C C29C 121.2(8)
N2C C31C C32C 120.1(7)
C31C C32C P2C 110.7(6)
C34C C33C C38C 122.7(8)
C34C C33C P2C 114.7(6)
C38C C33C P2C 122.1(7)
C33C C34C C35C 118.2(8)
C34C C35C C36C 118.8(9)
C37C C36C C35C 120.0(9)
C36C C37C C38C 123.9(9)
C37C C38C C33C 116.3(9)
C37C C38C C39C 120.1(8)
C33C C38C C39C 123.6(8)
C41C C40C C45C 121.1(9)
C41C C40C P2C 117.3(7)
C45C C40C P2C 121.0(7)
C42C C41C C40C 127.3(10)
C43C C42C C41C 114.2(10)
C42C C43C C44C 125.2(10)
C43C C44C C45C 121.1(9)
C40C C45C C46C 127.6(9)
C40C C45C C44C 111.1(9)
C46C C45C C44C 121.3(7)
N3C C47C C48C 176.5(9)
N4C C49C C50C 174.5(9)
C56 C51 C52 115.2(9)
C56 C51 B1 122.7(8)
C52 C51 B1 122.0(9)
C53 C52 C51 123.1(10)
C52 C53 C54 121.7(11)
C55 C54 C53 115.8(9)
C54 C55 C56 120.5(9)
C51 C56 C55 123.7(9)
C58 C57 C62 114.9(9)
C58 C57 B1 120.2(8)
C62 C57 B1 124.9(8)
C57 C58 C59 123.4(10)
C60 C59 C58 119.2(10)
C59 C60 C61 119.7(11)
C62 C61 C60 116.9(10)
C61 C62 C57 125.9(10)
C68 C63 C64 115.0(9)
C68 C63 B1 123.0(9)
C64 C63 B1 121.9(8)
C65 C64 C63 122.8(10)
C66 C65 C64 121.7(11)
C65 C66 C67 116.5(10)
C66 C67 C68 123.3(11)
C63 C68 C67 120.5(11)
C70 C69 C74 115.6(8)
C70 C69 B1 121.5(8)
C74 C69 B1 122.6(8)
C69 C70 C71 122.1(9)
C72 C71 C70 121.3(8)
C71 C72 C73 117.4(7)
C74 C73 C72 120.2(9)
C73 C74 C69 123.3(9)
C76 C75 C80 117.9(8)
C76 C75 B2 121.3(8)
C80 C75 B2 120.6(8)
C77 C76 C75 119.8(9)
C78 C77 C76 123.7(9)
C77 C78 C79 115.7(9)
C80 C79 C78 123.0(10)
C79 C80 C75 119.8(9)
C82 C81 C86 113.2(8)
C82 C81 B2 126.1(8)
C86 C81 B2 120.7(8)
C81 C82 C83 123.8(9)
C84 C83 C82 121.0(9)
C85 C84 C83 117.9(8)
C84 C85 C86 122.6(9)
C85 C86 C81 121.5(8)
C92 C87 C88 112.2(8)
C92 C87 B2 124.0(8)
C88 C87 B2 123.8(8)
C89 C88 C87 125.2(9)
C88 C89 C90 119.0(9)
C91 C90 C89 120.6(9)
C90 C91 C92 120.1(10)
C91 C92 C87 122.9(9)
C98 C93 C94 113.0(8)
C98 C93 B2 125.8(7)
C94 C93 B2 121.0(7)
C95 C94 C93 123.4(8)
C96 C95 C94 119.2(8)
C95 C96 C97 120.4(9)
C96 C97 C98 119.6(8)
C97 C98 C93 124.3(8)
C52A C51A C56A 115.1(9)
C52A C51A B1A 122.1(9)
C56A C51A B1A 121.7(9)
C53A C52A C51A 123.9(11)
C52A C53A C54A 120.4(12)
C55A C54A C53A 119.7(10)
C54A C55A C56A 120.0(11)
C51A C56A C55A 120.9(10)
C58A C57A C62A 115.0(8)
C58A C57A B1A 120.4(8)
C62A C57A B1A 124.3(8)
C59A C58A C57A 125.9(9)
C58A C59A C60A 115.7(11)
C61A C60A C59A 119.5(10)
C62A C61A C60A 121.4(9)
C61A C62A C57A 122.4(10)
C68A C63A C64A 115.8(8)
C68A C63A B1A 128.6(8)
C64A C63A B1A 115.3(7)
C65A C64A C63A 121.3(9)
C66A C65A C64A 120.2(10)
C65A C66A C67A 121.2(9)
C68A C67A C66A 116.5(10)
C63A C68A C67A 125.1(10)
C70A C69A C74A 114.2(9)
C70A C69A B1A 125.4(8)
C74A C69A B1A 119.9(8)
C71A C70A C69A 124.9(9)
C70A C71A C72A 119.1(9)
C73A C72A C71A 119.6(10)
C72A C73A C74A 118.9(9)
C69A C74A C73A 123.2(9)
C76A C75A C80A 116.9(8)
C76A C75A B2A 122.3(7)
C80A C75A B2A 120.7(8)
C75A C76A C77A 121.2(8)
C78A C77A C76A 120.6(9)
C77A C78A C79A 117.9(9)
C80A C79A C78A 121.0(9)
C79A C80A C75A 122.3(9)
C86A C81A C82A 113.7(8)
C86A C81A B2A 122.1(8)
C82A C81A B2A 124.2(8)
C83A C82A C81A 124.5(9)
C84A C83A C82A 118.7(9)
C83A C84A C85A 120.9(9)
C84A C85A C86A 118.4(10)
C81A C86A C85A 123.8(9)
C88A C87A C92A 117.0(7)
C88A C87A B2A 121.4(8)
C92A C87A B2A 121.2(7)
C87A C88A C89A 123.3(9)
C90A C89A C88A 118.9(9)
C89A C90A C91A 119.4(8)
C92A C91A C90A 119.6(8)
C91A C92A C87A 121.6(8)
C94A C93A C98A 117.0(8)
C94A C93A B2A 122.7(7)
C98A C93A B2A 120.1(7)
C93A C94A C95A 122.1(8)
C94A C95A C96A 122.0(9)
C97A C96A C95A 116.5(9)
C96A C97A C98A 120.7(8)
C93A C98A C97A 121.3(8)
C56B C51B C52B 116.0(8)
C56B C51B B1B 126.3(9)
C52B C51B B1B 117.4(8)
C51B C52B C53B 120.6(9)
C54B C53B C52B 121.3(11)
C53B C54B C55B 121.1(11)
C54B C55B C56B 119.7(10)
C51B C56B C55B 121.1(10)
C62B C57B C58B 113.5(10)
C62B C57B B1B 125.2(9)
C58B C57B B1B 120.0(9)
C59B C58B C57B 121.7(11)
C60B C59B C58B 118.4(10)
C61B C60B C59B 121.2(10)
C60B C61B C62B 119.9(10)
C61B C62B C57B 125.0(10)
C64B C63B C68B 112.7(8)
C64B C63B B1B 126.1(8)
C68B C63B B1B 121.1(9)
C65B C64B C63B 123.9(9)
C64B C65B C66B 117.8(10)
C67B C66B C65B 121.1(9)
C66B C67B C68B 119.8(9)
C67B C68B C63B 124.6(10)
C70B C69B C74B 114.4(8)
C70B C69B B1B 120.3(8)
C74B C69B B1B 124.9(8)
C71B C70B C69B 122.5(8)
C72B C71B C70B 122.7(9)
C73B C72B C71B 116.3(9)
C72B C73B C74B 122.7(9)
C73B C74B C69B 121.1(9)
C76B C75B C80B 114.9(8)
C76B C75B B2B 120.9(8)
C80B C75B B2B 123.2(8)
C75B C76B C77B 122.6(9)
C76B C77B C78B 119.8(9)
C79B C78B C77B 119.5(9)
C78B C79B C80B 120.0(11)
C75B C80B C79B 122.8(10)
C82B C81B C86B 115.5(9)
C82B C81B B2B 125.2(8)
C86B C81B B2B 118.9(8)
C81B C82B C83B 123.4(9)
C82B C83B C84B 119.5(9)
C83B C84B C85B 120.6(9)
C84B C85B C86B 116.9(9)
C85B C86B C81B 123.9(9)
C88B C87B C92B 112.8(9)
C88B C87B B2B 125.1(9)
C92B C87B B2B 122.0(9)
C89B C88B C87B 124.3(10)
C88B C89B C90B 119.3(10)
C89B C90B C91B 120.0(9)
C92B C91B C90B 116.4(10)
C91B C92B C87B 126.9(11)
C94B C93B C98B 117.3(8)
C94B C93B B2B 125.0(8)
C98B C93B B2B 117.7(8)
C93B C94B C95B 119.6(8)
C96B C95B C94B 124.1(10)
C95B C96B C97B 116.9(9)
C98B C97B C96B 120.2(9)
C97B C98B C93B 121.8(9)
C56C C51C C52C 116.3(9)
C56C C51C B1C 123.4(9)
C52C C51C B1C 119.4(8)
C53C C52C C51C 124.3(11)
C54C C53C C52C 119.4(12)
C53C C54C C55C 120.5(10)
C56C C55C C54C 116.7(11)
C51C C56C C55C 122.7(11)
C58C C57C C62C 115.4(9)
C58C C57C B1C 124.9(8)
C62C C57C B1C 119.4(8)
C57C C58C C59C 123.0(9)
C60C C59C C58C 118.4(9)
C61C C60C C59C 119.4(9)
C60C C61C C62C 122.6(9)
C61C C62C C57C 121.0(9)
C68C C63C C64C 116.1(8)
C68C C63C B1C 120.5(8)
C64C C63C B1C 122.3(9)
C63C C64C C65C 120.1(9)
C66C C65C C64C 121.9(8)
C65C C66C C67C 118.9(9)
C68C C67C C66C 119.0(10)
C67C C68C C63C 124.0(9)
C70C C69C C74C 114.9(8)
C70C C69C B1C 122.7(8)
C74C C69C B1C 122.1(8)
C71C C70C C69C 123.0(9)
C72C C71C C70C 122.1(10)
C71C C72C C73C 118.0(10)
C72C C73C C74C 122.1(9)
C73C C74C C69C 119.7(9)
C80C C75C C76C 112.3(9)
C80C C75C B2C 121.8(9)
C76C C75C B2C 125.2(8)
C77C C76C C75C 122.6(9)
C78C C77C C76C 123.1(10)
C77C C78C C79C 117.3(10)
C80C C79C C78C 120.7(9)
C79C C80C C75C 124.0(9)
C82C C81C C86C 112.7(9)
C82C C81C B2C 124.0(9)
C86C C81C B2C 123.3(9)
C81C C82C C83C 124.2(10)
C84C C83C C82C 119.2(10)
C83C C84C C85C 120.1(11)
C86C C85C C84C 119.9(11)
C85C C86C C81C 123.7(10)
C92C C87C C88C 113.9(9)
C92C C87C B2C 124.3(8)
C88C C87C B2C 121.8(8)
C89C C88C C87C 125.4(10)
C88C C89C C90C 116.7(10)
C91C C90C C89C 121.1(10)
C92C C91C C90C 120.6(11)
C91C C92C C87C 122.2(10)
C94C C93C C98C 113.8(8)
C94C C93C B2C 124.9(9)
C98C C93C B2C 121.0(9)
C93C C94C C95C 124.0(9)
C96C C95C C94C 119.0(9)
C95C C96C C97C 120.6(5)
C98C C97C C96C 119.9(5)
C97C C98C C93C 122.6(9)
N5 C99 C100 178.8(12)
N6 C101 C102 179.4(13)
N7 C103 C104 177.3(15)
N8 C105 C106 178.4(14)

loop_
_geom_bond_atom_site_label_1
_geom_bond_atom_site_label_2
_geom_bond_distance
B1 C57 1.633(14)
B1 C69 1.657(12)
B1 C51 1.684(13)
B1 C63 1.691(13)
B2 C87 1.618(13)
B2 C93 1.628(13)
B2 C81 1.651(12)
B2 C75 1.675(13)
B1A C57A 1.570(14)
B1A C63A 1.661(13)
B1A C51A 1.668(14)
B1A C69A 1.675(14)
B2A C81A 1.649(13)
B2A C87A 1.658(12)
B2A C93A 1.670(14)
B2A C75A 1.672(13)
B1B C63B 1.610(13)
B1B C69B 1.638(14)
B1B C57B 1.645(15)
B1B C51B 1.675(13)
B2B C75B 1.585(14)
B2B C87B 1.646(15)
B2B C81B 1.659(14)
B2B C93B 1.686(14)
B1C C69C 1.626(14)
B1C C63C 1.649(13)
B1C C51C 1.657(14)
B1C C57C 1.680(14)
B2C C81C 1.607(15)
B2C C87C 1.634(15)
B2C C75C 1.640(15)
B2C C93C 1.640(14)
Fe1 N4 1.910(7)
Fe1 N3 1.949(8)
Fe1 N2 1.970(7)
Fe1 N1 1.979(7)
Fe1 P1 2.307(3)
Fe1 P2 2.309(3)
Fe1A N3A 1.920(7)
Fe1A N4A 1.940(7)
Fe1A N2A 1.959(7)
Fe1A N1A 1.978(7)
Fe1A P2A 2.288(3)
Fe1A P1A 2.301(3)
Fe1B N4B 1.912(7)
Fe1B N3B 1.938(7)
Fe1B N1B 1.959(7)
Fe1B N2B 1.962(7)
Fe1B P1B 2.300(3)
Fe1B P2B 2.308(3)
Fe1C N4C 1.907(7)
Fe1C N3C 1.953(8)
Fe1C N1C 1.958(7)
Fe1C N2C 1.969(7)
Fe1C P2C 2.301(3)
Fe1C P1C 2.310(3)
P1 C1 1.812(8)
P1 C8 1.828(9)
P1 C15 1.893(8)
P2 C40 1.846(7)
P2 C33 1.849(9)
P2 C32 1.863(8)
P1A C8A 1.826(9)
P1A C1A 1.839(9)
P1A C15A 1.861(8)
P2A C32A 1.822(9)
P2A C33A 1.824(8)
P2A C40A 1.834(9)
P1B C8B 1.835(9)
P1B C1B 1.841(9)
P1B C15B 1.871(8)
P2B C40B 1.831(9)
P2B C32B 1.849(9)
P2B C33B 1.855(8)
P1C C1C 1.813(8)
P1C C8C 1.828(9)
P1C C15C 1.855(8)
P2C C32C 1.822(8)
P2C C40C 1.848(9)
P2C C33C 1.861(9)
N1 C16 1.298(10)
N1 C17 1.506(8)
N2 C31 1.299(11)
N2 C24 1.514(9)
N3 C47 1.127(10)
N4 C49 1.156(10)
N1A C16A 1.278(11)
N1A C17A 1.481(9)
N2A C31A 1.277(10)
N2A C24A 1.501(9)
N3A C47A 1.161(10)
N4A C49A 1.144(10)
N1B C16B 1.272(10)
N1B C17B 1.519(9)
N2B C31B 1.266(10)
N2B C24B 1.508(9)
N3B C47B 1.134(9)
N4B C49B 1.162(10)
N1C C16C 1.255(10)
N1C C17C 1.494(8)
N2C C31C 1.248(10)
N2C C24C 1.514(9)
N3C C47C 1.128(10)
N4C C49C 1.176(11)
N5 C99 1.150(14)
N6 C101 1.131(15)
N7 C103 1.176(15)
N8 C105 1.159(16)
C1 C2 1.373(12)
C1 C6 1.392(12)
C2 C3 1.345(12)
C3 C4 1.341(13)
C4 C5 1.399(13)
C5 C6 1.408(12)
C6 C7 1.519(12)
C8 C13 1.373(12)
C8 C9 1.497(13)
C9 C10 1.340(14)
C10 C11 1.356(16)
C11 C12 1.444(17)
C12 C13 1.330(13)
C13 C14 1.427(15)
C15 C16 1.483(11)
C17 C18 1.531(10)
C17 C24 1.537(8)
C18 C19 1.373(11)
C18 C23 1.393(12)
C19 C20 1.409(11)
C20 C21 1.365(12)
C21 C22 1.389(11)
C22 C23 1.390(11)
C24 C25 1.527(10)
C25 C26 1.359(12)
C25 C30 1.373(11)
C26 C27 1.373(11)
C27 C28 1.367(13)
C28 C29 1.389(13)
C29 C30 1.365(11)
C31 C32 1.442(11)
C33 C34 1.369(11)
C33 C38 1.431(12)
C34 C35 1.373(13)
C35 C36 1.403(14)
C36 C37 1.356(13)
C37 C38 1.392(13)
C38 C39 1.493(12)
C40 C41 1.389(12)
C40 C45 1.414(12)
C41 C42 1.387(12)
C42 C43 1.445(13)
C43 C44 1.309(13)
C44 C45 1.392(11)
C45 C46 1.494(12)
C47 C48 1.473(12)
C49 C50 1.474(13)
C1A C2A 1.370(13)
C1A C6A 1.416(13)
C2A C3A 1.395(12)
C3A C4A 1.396(13)
C4A C5A 1.401(13)
C5A C6A 1.389(12)
C6A C7A 1.501(13)
C8A C9A 1.380(12)
C8A C13A 1.416(12)
C9A C10A 1.399(12)
C10A C11A 1.360(14)
C11A C12A 1.379(15)
C12A C13A 1.431(13)
C13A C14A 1.514(13)
C15A C16A 1.482(13)
C17A C18A 1.503(11)
C17A C24A 1.502(9)
C18A C19A 1.349(13)
C18A C23A 1.410(11)
C19A C20A 1.409(13)
C20A C21A 1.372(12)
C21A C22A 1.396(14)
C22A C23A 1.373(13)
C24A C25A 1.511(10)
C25A C30A 1.367(12)
C25A C26A 1.427(13)
C26A C27A 1.367(14)
C27A C28A 1.319(14)
C28A C29A 1.376(13)
C29A C30A 1.401(11)
C31A C32A 1.488(11)
C33A C34A 1.385(11)
C33A C38A 1.421(11)
C34A C35A 1.356(11)
C35A C36A 1.404(12)
C36A C37A 1.347(13)
C37A C38A 1.419(12)
C38A C39A 1.529(11)
C40A C45A 1.400(12)
C40A C41A 1.402(11)
C41A C42A 1.370(12)
C42A C43A 1.375(13)
C43A C44A 1.396(12)
C44A C45A 1.410(12)
C45A C46A 1.536(11)
C47A C48A 1.459(11)
C49A C50A 1.450(12)
C1B C6B 1.403(12)
C1B C2B 1.407(11)
C2B C3B 1.403(12)
C3B C4B 1.351(13)
C4B C5B 1.403(13)
C5B C6B 1.370(12)
C6B C7B 1.488(12)
C8B C9B 1.392(12)
C8B C13B 1.425(12)
C9B C0B 1.393(12)
C0B C11B 1.388(12)
C11B C12B 1.372(13)
C12B C13B 1.384(12)
C13B C14B 1.468(12)
C15B C16B 1.483(12)
C17B C18B 1.512(10)
C17B C24B 1.536(8)
C18B C23B 1.344(12)
C18B C19B 1.361(11)
C19B C20B 1.390(10)
C20B C21B 1.372(11)
C21B C22B 1.381(13)
C22B C23B 1.412(13)
C24B C25B 1.520(10)
C25B C26B 1.344(11)
C25B C30B 1.426(12)
C26B C27B 1.397(13)
C27B C28B 1.377(13)
C28B C29B 1.391(12)
C29B C30B 1.360(13)
C31B C32B 1.483(12)
C33B C38B 1.390(12)
C33B C34B 1.467(12)
C34B C35B 1.380(12)
C35B C36B 1.388(14)
C36B C37B 1.380(14)
C37B C38B 1.381(11)
C38B C39B 1.520(13)
C40B C45B 1.409(12)
C40B C41B 1.413(13)
C41B C42B 1.379(13)
C42B C43B 1.425(13)
C43B C44B 1.370(14)
C44B C45B 1.376(13)
C45B C46B 1.482(13)
C47B C48B 1.454(12)
C49B C50B 1.446(12)
C1C C6C 1.396(11)
C1C C2C 1.435(12)
C2C C3C 1.378(13)
C3C C4C 1.356(13)
C4C C5C 1.393(13)
C5C C6C 1.407(12)
C6C C7C 1.501(12)
C8C C9C 1.387(12)
C8C C13C 1.430(12)
C9C C10C 1.381(11)
C10C C11C 1.336(13)
C11C C12C 1.419(13)
C12C C13C 1.398(11)
C13C C14C 1.505(12)
C15C C16C 1.506(11)
C17C C18C 1.508(10)
C17C C24C 1.537(9)
C18C C23C 1.360(11)
C18C C19C 1.423(12)
C19C C20C 1.412(13)
C20C C21C 1.313(15)
C21C C22C 1.394(12)
C22C C23C 1.381(10)
C24C C25C 1.503(9)
C25C C30C 1.365(11)
C25C C26C 1.375(11)
C26C C27C 1.340(11)
C27C C28C 1.357(12)
C28C C29C 1.397(12)
C29C C30C 1.404(12)
C31C C32C 1.470(11)
C33C C34C 1.404(12)
C33C C38C 1.418(12)
C34C C35C 1.407(12)
C35C C36C 1.426(13)
C36C C37C 1.355(13)
C37C C38C 1.370(12)
C38C C39C 1.512(12)
C40C C41C 1.397(13)
C40C C45C 1.407(12)
C41C C42C 1.366(13)
C42C C43C 1.352(12)
C43C C44C 1.362(13)
C44C C45C 1.554(13)
C45C C46C 1.450(13)
C47C C48C 1.436(12)
C49C C50C 1.429(12)
C51 C56 1.355(13)
C51 C52 1.380(12)
C52 C53 1.350(15)
C53 C54 1.414(15)
C54 C55 1.368(14)
C55 C56 1.401(13)
C57 C58 1.359(13)
C57 C62 1.384(13)
C58 C59 1.401(14)
C59 C60 1.373(14)
C60 C61 1.419(15)
C61 C62 1.365(14)
C63 C68 1.394(13)
C63 C64 1.421(14)
C64 C65 1.402(14)
C65 C66 1.361(15)
C66 C67 1.384(17)
C67 C68 1.417(15)
C69 C70 1.361(13)
C69 C74 1.416(13)
C70 C71 1.413(11)
C71 C72 1.349(9)
C72 C73 1.428(13)
C73 C74 1.342(12)
C75 C76 1.404(12)
C75 C80 1.407(12)
C76 C77 1.398(12)
C77 C78 1.372(13)
C78 C79 1.403(13)
C79 C80 1.392(13)
C81 C82 1.378(12)
C81 C86 1.439(12)
C82 C83 1.399(11)
C83 C84 1.358(13)
C84 C85 1.345(13)
C85 C86 1.387(11)
C87 C92 1.417(12)
C87 C88 1.449(12)
C88 C89 1.335(13)
C89 C90 1.380(13)
C90 C91 1.366(13)
C91 C92 1.384(13)
C93 C98 1.410(12)
C93 C94 1.413(11)
C94 C95 1.406(12)
C95 C96 1.361(13)
C96 C97 1.370(12)
C97 C98 1.379(12)
C51A C52A 1.422(13)
C51A C56A 1.431(14)
C52A C53A 1.366(14)
C53A C54A 1.392(16)
C54A C55A 1.389(15)
C55A C56A 1.434(13)
C57A C58A 1.381(13)
C57A C62A 1.400(11)
C58A C59A 1.376(13)
C59A C60A 1.445(14)
C60A C61A 1.362(15)
C61A C62A 1.357(14)
C63A C68A 1.376(12)
C63A C64A 1.420(12)
C64A C65A 1.378(13)
C65A C66A 1.371(13)
C66A C67A 1.407(14)
C67A C68A 1.384(13)
C69A C70A 1.384(12)
C69A C74A 1.396(13)
C70A C71A 1.362(13)
C71A C72A 1.392(14)
C72A C73A 1.373(14)
C73A C74A 1.403(13)
C75A C76A 1.390(12)
C75A C80A 1.396(11)
C76A C77A 1.421(12)
C77A C78A 1.377(12)
C78A C79A 1.405(13)
C79A C80A 1.370(13)
C81A C86A 1.398(12)
C81A C82A 1.404(12)
C82A C83A 1.389(12)
C83A C84A 1.365(13)
C84A C85A 1.389(14)
C85A C86A 1.402(13)
C87A C88A 1.379(12)
C87A C92A 1.410(11)
C88A C89A 1.398(11)
C89A C90A 1.398(13)
C90A C91A 1.416(14)
C91A C92A 1.392(11)
C93A C94A 1.371(12)
C93A C98A 1.384(11)
C94A C95A 1.395(12)
C95A C96A 1.399(12)
C96A C97A 1.381(13)
C97A C98A 1.440(13)
C51B C56B 1.347(13)
C51B C52B 1.388(13)
C52B C53B 1.435(14)
C53B C54B 1.282(14)
C54B C55B 1.319(15)
C55B C56B 1.459(14)
C57B C62B 1.370(13)
C57B C58B 1.433(14)
C58B C59B 1.405(14)
C59B C60B 1.380(15)
C60B C61B 1.327(14)
C61B C62B 1.370(13)
C63B C64B 1.408(13)
C63B C68B 1.419(13)
C64B C65B 1.361(12)
C65B C66B 1.430(14)
C66B C67B 1.306(14)
C67B C68B 1.360(12)
C69B C70B 1.411(12)
C69B C74B 1.418(13)
C70B C71B 1.377(12)
C71B C72B 1.377(13)
C72B C73B 1.370(13)
C73B C74B 1.407(13)
C75B C76B 1.396(12)
C75B C80B 1.408(14)
C76B C77B 1.400(13)
C77B C78B 1.410(14)
C78B C79B 1.346(14)
C79B C80B 1.415(14)
C81B C82B 1.360(12)
C81B C86B 1.396(13)
C82B C83B 1.368(13)
C83B C84B 1.382(13)
C84B C85B 1.383(13)
C85B C86B 1.390(12)
C87B C88B 1.405(13)
C87B C92B 1.455(14)
C88B C89B 1.393(12)
C89B C90B 1.399(14)
C90B C91B 1.462(15)
C91B C92B 1.343(13)
C93B C94B 1.399(13)
C93B C98B 1.413(13)
C94B C95B 1.425(12)
C95B C96B 1.330(14)
C96B C97B 1.447(14)
C97B C98B 1.391(12)
C51C C56C 1.360(13)
C51C C52C 1.374(13)
C52C C53C 1.352(13)
C53C C54C 1.349(16)
C54C C55C 1.420(17)
C55C C56C 1.411(14)
C57C C58C 1.392(12)
C57C C62C 1.437(13)
C58C C59C 1.418(14)
C59C C60C 1.411(15)
C60C C61C 1.345(13)
C61C C62C 1.383(13)
C63C C68C 1.394(13)
C63C C64C 1.412(12)
C64C C65C 1.414(13)
C65C C66C 1.369(13)
C66C C67C 1.397(12)
C67C C68C 1.390(12)
C69C C70C 1.399(12)
C69C C74C 1.436(13)
C70C C71C 1.372(14)
C71C C72C 1.355(14)
C72C C73C 1.366(14)
C73C C74C 1.416(13)
C75C C80C 1.425(13)
C75C C76C 1.435(12)
C76C C77C 1.399(13)
C77C C78C 1.338(13)
C78C C79C 1.413(14)
C79C C80C 1.388(13)
C81C C82C 1.391(14)
C81C C86C 1.441(13)
C82C C83C 1.418(13)
C83C C84C 1.362(15)
C84C C85C 1.379(15)
C85C C86C 1.376(14)
C87C C92C 1.404(13)
C87C C88C 1.406(12)
C88C C89C 1.379(13)
C89C C90C 1.381(15)
C90C C91C 1.369(14)
C91C C92C 1.369(13)
C93C C94C 1.376(13)
C93C C98C 1.448(12)
C94C C95C 1.438(12)
C95C C96C 1.348(12)
C96C C97C 1.3902
C97C C98C 1.390(10)
C99 C100 1.482(16)
C101 C102 1.452(17)
C103 C104 1.387(16)
C105 C106 1.469(18)

loop_
_platon_squeeze_void_nr
_platon_squeeze_void_average_x
_platon_squeeze_void_average_y
_platon_squeeze_void_average_z
_platon_squeeze_void_volume
_platon_squeeze_void_count_electrons
_platon_squeeze_void_content
1 -0.033 0.208 0.930 35 4 ' '
2 0.150 0.377 0.050 19 3 ' '
3 0.120 0.500 0.648 7 1 ' '
4 0.315 0.663 0.765 19 2 ' '
5 0.410 0.705 0.553 33 3 ' '
6 0.621 0.426 0.350 577 81 ' '
7 0.609 0.773 0.528 23 3 ' '
8 0.746 0.118 0.162 59 6 ' '
